data_7039537
loop_
_publ_author_name
'Badetti, Elena'
'Romano, Francesco'
'Marchi\`o, Luciano'
'Ta\,skesenlio\(glu, Sara'
'Da\,stan, Arif'
'Zonta, Cristiano'
'Licini, Giulia'

_publ_section_title
;
 Effective bromo and chloro peroxidation catalysed by tungsten(vi) amino
 triphenolate complexes.
;
_journal_issue 37
_journal_name_full 'Dalton transactions (Cambridge, England : 2003)'
_journal_page_first 14603
_journal_page_last 14608
_journal_paper_doi 10.1039/c6dt01780k
_journal_volume 45
_journal_year 2016
_chemical_formula_moiety 'C45 H66 N O5 W 1-, C6 H16 N 1+, 0.5(C H4 O)'
_chemical_formula_sum 'C51.5 H84 N2 O5.5 W'
_chemical_formula_weight 1003.05
_space_group_crystal_system monoclinic
_space_group_IT_number 14
_space_group_name_Hall '-P 2yab'
_space_group_name_H-M_alt 'P 1 21/a 1'
_symmetry_space_group_name_Hall '-P 2yab'
_symmetry_space_group_name_H-M 'P 1 21/a 1'
_atom_sites_solution_hydrogens mixed
_audit_creation_method SHELXL-2014/7
_audit_update_record
;
2016-06-07 deposited with the CCDC.
2016-06-14 downloaded from the CCDC.
;
_cell_angle_alpha 90
_cell_angle_beta 106.3560(10)
_cell_angle_gamma 90
_cell_formula_units_Z 8
_cell_length_a 14.3100(10)
_cell_length_b 35.387(3)
_cell_length_c 22.396(2)
_cell_measurement_reflns_used 84978
_cell_measurement_temperature 293(2)
_cell_measurement_theta_max 29.19
_cell_measurement_theta_min 1.11
_cell_volume 10882.1(15)
_computing_cell_refinement Saint
_computing_data_collection Smart
_computing_data_reduction Saint
_computing_structure_refinement 'SHELXL-2014/7 (Sheldrick, 2014)'
_computing_structure_solution Sir2004
_diffrn_ambient_temperature 293(2)
_diffrn_measured_fraction_theta_full 0.999
_diffrn_measured_fraction_theta_max 0.996
_diffrn_measurement_device_type 'Bruker Smart Breeze CCD'
_diffrn_measurement_method 'theta & omega scan'
_diffrn_radiation_type MoK\a
_diffrn_radiation_wavelength 0.71073
_diffrn_reflns_av_R_equivalents 0.0791
_diffrn_reflns_av_unetI/netI 0.0637
_diffrn_reflns_Laue_measured_fraction_full 0.999
_diffrn_reflns_Laue_measured_fraction_max 0.996
_diffrn_reflns_limit_h_max 19
_diffrn_reflns_limit_h_min -19
_diffrn_reflns_limit_k_max 48
_diffrn_reflns_limit_k_min -48
_diffrn_reflns_limit_l_max 30
_diffrn_reflns_limit_l_min -30
_diffrn_reflns_number 159682
_diffrn_reflns_point_group_measured_fraction_full 0.999
_diffrn_reflns_point_group_measured_fraction_max 0.996
_diffrn_reflns_theta_full 25.242
_diffrn_reflns_theta_max 29.186
_diffrn_reflns_theta_min 1.109
_diffrn_source 'Sealed tube'
_exptl_absorpt_coefficient_mu 2.166
_exptl_absorpt_correction_T_max 1.000
_exptl_absorpt_correction_T_min 0.656
_exptl_absorpt_correction_type multi-scan
_exptl_absorpt_process_details
;
SADABS-2008/1 - Bruker AXS area detector scaling and absorption correction
;
_exptl_crystal_colour colorless
_exptl_crystal_density_diffrn 1.224
_exptl_crystal_description block
_exptl_crystal_F_000 4200
_exptl_crystal_size_max 0.42
_exptl_crystal_size_mid 0.21
_exptl_crystal_size_min 0.13
_refine_diff_density_max 2.186
_refine_diff_density_min -3.173
_refine_diff_density_rms 0.106
_refine_ls_extinction_method none
_refine_ls_goodness_of_fit_ref 1.074
_refine_ls_hydrogen_treatment constr
_refine_ls_matrix_type full
_refine_ls_number_parameters 1227
_refine_ls_number_reflns 29331
_refine_ls_number_restraints 107
_refine_ls_restrained_S_all 1.076
_refine_ls_R_factor_all 0.0972
_refine_ls_R_factor_gt 0.0559
_refine_ls_shift/su_max 0.001
_refine_ls_shift/su_mean 0.000
_refine_ls_structure_factor_coef Fsqd
_refine_ls_weighting_details 'w=1/[\s^2^(Fo^2^)+(0.0451P)^2^+28.9733P] where P=(Fo^2^+2Fc^2^)/3'
_refine_ls_weighting_scheme calc
_refine_ls_wR_factor_gt 0.1308
_refine_ls_wR_factor_ref 0.1477
_reflns_Friedel_coverage 0.000
_reflns_number_gt 19041
_reflns_number_total 29331
_reflns_threshold_expression 'I > 2\s(I)'
_cod_data_source_file c6dt01780k1.cif
_cod_data_source_block 2
_cod_depositor_comments
;
The following automatic conversions were performed:

'_space_group_crystal_system' value 'Monoclinic' changed to
'monoclinic' according to
/usr/data/users/saulius/crontab/automatic-downloads/rss-feeds/RSC/lib/dictionaries/cif_core.dic
dictionary named 'cif_core.dic' version 2.4.2 from 2011-04-26.

Automatic conversion script
Id: cif_fix_values 4268 2015-11-12 08:31:59Z antanas 

 Adding full bibliography for 7039536--7039537.cif.
;
_cod_original_formula_sum 'C51.50 H84 N2 O5.50 W'
_cod_database_code 7039537
_shelx_shelxl_version_number 2014/7
_shelx_space_group_comment
;
The symmetry employed for this shelxl refinement is uniquely defined
by the following loop, which should always be used as a source of
symmetry information in preference to the above space-group names.
They are only intended as comments.
;

loop_
_space_group_symop_operation_xyz
'x, y, z'
'-x+1/2, y+1/2, -z'
'-x, -y, -z'
'x-1/2, -y-1/2, z'

loop_
_atom_site_label
_atom_site_type_symbol
_atom_site_fract_x
_atom_site_fract_y
_atom_site_fract_z
_atom_site_U_iso_or_equiv
_atom_site_adp_type
_atom_site_occupancy
_atom_site_site_symmetry_order
_atom_site_calc_flag
_atom_site_refinement_flags_posn
_atom_site_refinement_flags_adp
_atom_site_refinement_flags_occupancy
_atom_site_disorder_assembly
_atom_site_disorder_group
W1 W 0.00672(2) 0.15509(2) 0.23430(2) 0.03892(7) Uani 1 1 d . . . . .
W2 W 0.50248(2) -0.15691(2) 0.25736(2) 0.03426(6) Uani 1 1 d . . . . .
O4 O 0.5414(3) -0.19694(10) 0.22749(18) 0.0464(9) Uani 1 1 d . . . . .
O2 O -0.0316(3) 0.19813(10) 0.2543(2) 0.0529(10) Uani 1 1 d . . . . .
O3 O 0.3855(3) -0.17002(11) 0.26205(18) 0.0462(9) Uani 1 1 d . . . . .
O13 O 0.0086(3) 0.16485(10) 0.14864(18) 0.0442(9) Uani 1 1 d . . . . .
N1 N 0.0373(3) 0.09356(11) 0.19463(19) 0.0348(9) Uani 1 1 d . . . . .
N2 N 0.4650(3) -0.09555(11) 0.29518(19) 0.0344(9) Uani 1 1 d . . . . .
O12 O 0.0072(3) 0.12418(11) 0.30736(17) 0.0445(9) Uani 1 1 d . . . . .
O1 O 0.1362(3) 0.15859(11) 0.2605(2) 0.0528(10) Uani 1 1 d . . . . .
O16 O 0.4432(3) -0.12819(10) 0.18100(16) 0.0400(8) Uani 1 1 d . . . . .
O11 O -0.1281(3) 0.13597(9) 0.19833(17) 0.0395(8) Uani 1 1 d . . . . .
O15 O 0.5581(3) -0.16560(10) 0.34823(16) 0.0386(8) Uani 1 1 d . . . . .
C62 C 0.1114(4) 0.07244(15) 0.3061(2) 0.0420(13) Uani 1 1 d . . . . .
O14 O 0.6227(3) -0.12820(10) 0.26093(17) 0.0395(8) Uani 1 1 d . . . . .
C61 C -0.1386(4) 0.07541(15) 0.1512(2) 0.0395(12) Uani 1 1 d . . . . .
C71 C -0.0422(4) 0.08206(15) 0.1385(2) 0.0413(12) Uani 1 1 d . . . . .
H71A H -0.0228 0.0591 0.1217 0.050 Uiso 1 1 calc R U . . .
H71B H -0.0502 0.1016 0.1071 0.050 Uiso 1 1 calc R U . . .
C66 C 0.3099(4) -0.09489(15) 0.2034(3) 0.0426(13) Uani 1 1 d . . . . .
C63 C 0.1344(4) 0.12616(16) 0.1306(3) 0.0445(13) Uani 1 1 d . . . . .
C64 C 0.6223(4) -0.06426(14) 0.2939(3) 0.0411(13) Uani 1 1 d . . . . .
C26 C 0.3036(4) -0.11244(15) 0.0971(3) 0.0429(13) Uani 1 1 d . . . . .
C23 C 0.0853(5) 0.18477(16) 0.0727(3) 0.0519(15) Uani 1 1 d . . . . .
C11 C -0.1780(4) 0.10351(14) 0.1809(2) 0.0380(12) Uani 1 1 d . . . . .
C21 C -0.2698(4) 0.09839(15) 0.1911(3) 0.0419(12) Uani 1 1 d . . . . .
C31 C -0.3178(4) 0.06482(16) 0.1708(3) 0.0484(14) Uani 1 1 d . . . . .
H31 H -0.3787 0.0612 0.1771 0.058 Uiso 1 1 calc R U . . .
C85 C 0.5393(5) -0.23117(17) 0.4246(3) 0.0585(17) Uani 1 1 d . . . . .
C81 C -0.3153(5) 0.12915(17) 0.2228(3) 0.0523(15) Uani 1 1 d . . . . .
C75 C 0.4954(5) -0.09330(15) 0.3641(3) 0.0462(14) Uani 1 1 d . . . . .
H75A H 0.4679 -0.0706 0.3765 0.055 Uiso 1 1 calc R U . . .
H75B H 0.5657 -0.0910 0.3783 0.055 Uiso 1 1 calc R U . . .
C86 C 0.3551(5) -0.12724(17) 0.0498(3) 0.0510(15) Uani 1 1 d . . . . .
C41 C -0.2806(4) 0.03598(16) 0.1413(3) 0.0474(14) Uani 1 1 d . . . . .
C14 C 0.6728(4) -0.09703(14) 0.2859(3) 0.0389(12) Uani 1 1 d . . . . .
C65 C 0.4654(4) -0.12654(16) 0.3961(3) 0.0436(13) Uani 1 1 d . . . . .
C34 C 0.8227(4) -0.06402(17) 0.3290(3) 0.0502(14) Uani 1 1 d . . . . .
H34 H 0.8904 -0.0636 0.3401 0.060 Uiso 1 1 calc R U . . .
C73 C 0.1304(4) 0.09614(15) 0.1776(3) 0.0443(13) Uani 1 1 d . . . . .
H73A H 0.1429 0.0718 0.1614 0.053 Uiso 1 1 calc R U . . .
H73B H 0.1826 0.1008 0.2153 0.053 Uiso 1 1 calc R U . . .
C24 C 0.7759(4) -0.09707(15) 0.3026(3) 0.0422(12) Uani 1 1 d . . . . .
C36 C 0.2102(4) -0.09795(17) 0.0785(3) 0.0520(15) Uani 1 1 d . . . . .
H36 H 0.1768 -0.0986 0.0364 0.062 Uiso 1 1 calc R U . . .
C45 C 0.3880(5) -0.15162(18) 0.4709(3) 0.0526(15) Uani 1 1 d . . . . .
C76 C 0.3583(4) -0.09059(15) 0.2731(2) 0.0419(13) Uani 1 1 d . . . . .
H76A H 0.3430 -0.0656 0.2854 0.050 Uiso 1 1 calc R U . . .
H76B H 0.3288 -0.1087 0.2947 0.050 Uiso 1 1 calc R U . . .
C43 C 0.2168(5) 0.14638(19) 0.0543(3) 0.0569(17) Uani 1 1 d . . . . .
C35 C 0.4320(5) -0.18615(19) 0.4660(3) 0.0578(17) Uani 1 1 d . . . . .
H35 H 0.4219 -0.2061 0.4906 0.069 Uiso 1 1 calc R U . . .
C42 C 0.2412(5) 0.05573(18) 0.3971(3) 0.0582(16) Uani 1 1 d . . . . .
C32 C 0.2082(5) 0.0838(2) 0.4287(3) 0.0620(18) Uani 1 1 d . . . . .
H32 H 0.2407 0.0874 0.4706 0.074 Uiso 1 1 calc R U . . .
C91 C -0.3354(5) -0.00062(18) 0.1188(3) 0.0582(16) Uani 1 1 d . . . . .
C15 C 0.5032(4) -0.16194(14) 0.3891(3) 0.0401(12) Uani 1 1 d . . . . .
C51 C -0.1894(4) 0.04219(15) 0.1329(3) 0.0427(13) Uani 1 1 d . . . . .
H51 H -0.1615 0.0234 0.1144 0.051 Uiso 1 1 calc R U . . .
C56 C 0.2163(4) -0.08018(17) 0.1811(3) 0.0515(15) Uani 1 1 d . . . . .
H56 H 0.1885 -0.0684 0.2090 0.062 Uiso 1 1 calc R U . . .
C46 C 0.1632(4) -0.08235(18) 0.1195(3) 0.0539(15) Uani 1 1 d . . . . .
C44 C 0.7746(5) -0.03158(16) 0.3397(3) 0.0502(14) Uani 1 1 d . . . . .
C72 C 0.0480(4) 0.06303(15) 0.2424(2) 0.0433(13) Uani 1 1 d . . . . .
H72A H 0.0744 0.0408 0.2277 0.052 Uiso 1 1 calc R U . . .
H72B H -0.0163 0.0565 0.2456 0.052 Uiso 1 1 calc R U . . .
C55 C 0.4082(5) -0.12189(17) 0.4363(3) 0.0497(14) Uani 1 1 d . . . . .
H55 H 0.3827 -0.0981 0.4402 0.060 Uiso 1 1 calc R U . . .
C12 C 0.0820(4) 0.10195(15) 0.3385(2) 0.0397(12) Uani 1 1 d . . . . .
C22 C 0.1283(5) 0.10742(17) 0.4016(3) 0.0518(15) Uani 1 1 d . . . . .
C54 C 0.6745(5) -0.03236(15) 0.3213(3) 0.0484(14) Uani 1 1 d . . . . .
H54 H 0.6405 -0.0110 0.3272 0.058 Uiso 1 1 calc R U . . .
C82 C 0.0935(6) 0.1372(2) 0.4406(3) 0.0627(18) Uani 1 1 d . . . . .
C106 C 0.3785(6) -0.1693(2) 0.0601(3) 0.076(2) Uani 1 1 d . . . . .
H10A H 0.4212 -0.1731 0.1012 0.114 Uiso 1 1 calc R U . . .
H10B H 0.4097 -0.1780 0.0299 0.114 Uiso 1 1 calc R U . . .
H10C H 0.3193 -0.1832 0.0555 0.114 Uiso 1 1 calc R U . . .
C33 C 0.1561(5) 0.17753(19) 0.0428(3) 0.0605(18) Uani 1 1 d . . . . .
H33 H 0.1632 0.1948 0.0131 0.073 Uiso 1 1 calc R U . . .
C93 C 0.2970(6) 0.1402(2) 0.0214(4) 0.073(2) Uani 1 1 d D . . . .
C84 C 0.8315(4) -0.13151(19) 0.2889(3) 0.0551(16) Uani 1 1 d . . . . .
C94 C 0.8345(6) 0.00358(19) 0.3683(3) 0.0654(19) Uani 1 1 d D . . . .
C16 C 0.3538(4) -0.11252(14) 0.1620(3) 0.0383(12) Uani 1 1 d . . . . .
C53 C 0.2034(4) 0.12075(17) 0.0984(3) 0.0512(15) Uani 1 1 d . . . . .
H53 H 0.2421 0.0992 0.1066 0.061 Uiso 1 1 calc R U . . .
C116 C 0.4492(5) -0.1048(2) 0.0566(3) 0.073(2) Uani 1 1 d . . . . .
H11A H 0.4337 -0.0787 0.0473 0.109 Uiso 1 1 calc R U . . .
H11B H 0.4825 -0.1147 0.0282 0.109 Uiso 1 1 calc R U . . .
H11C H 0.4904 -0.1071 0.0984 0.109 Uiso 1 1 calc R U . . .
C83 C 0.0193(6) 0.21974(19) 0.0572(3) 0.0656(19) Uani 1 1 d . . . . .
C25 C 0.4906(5) -0.19277(16) 0.4263(3) 0.0493(14) Uani 1 1 d . . . . .
C101 C -0.3323(6) 0.1650(2) 0.1821(4) 0.074(2) Uani 1 1 d . . . . .
H10D H -0.2718 0.1731 0.1757 0.111 Uiso 1 1 calc R U . . .
H10E H -0.3577 0.1847 0.2026 0.111 Uiso 1 1 calc R U . . .
H10F H -0.3782 0.1596 0.1426 0.111 Uiso 1 1 calc R U . . .
C111 C -0.2473(5) 0.1384(2) 0.2877(3) 0.0624(18) Uani 1 1 d . . . . .
H11D H -0.2311 0.1155 0.3114 0.094 Uiso 1 1 calc R U . . .
H11E H -0.2796 0.1554 0.3088 0.094 Uiso 1 1 calc R U . . .
H11F H -0.1889 0.1500 0.2835 0.094 Uiso 1 1 calc R U . . .
C95 C 0.3220(6) -0.1458(2) 0.5132(3) 0.075(2) Uani 1 1 d . . . . .
C52 C 0.1901(5) 0.05019(16) 0.3352(3) 0.0516(15) Uani 1 1 d . . . . .
H52 H 0.2094 0.0310 0.3128 0.062 Uiso 1 1 calc R U . . .
C104 C 0.8045(6) -0.1380(2) 0.2192(4) 0.077(2) Uani 1 1 d . . . . .
H10G H 0.7359 -0.1428 0.2038 0.116 Uiso 1 1 calc R U . . .
H10H H 0.8399 -0.1594 0.2105 0.116 Uiso 1 1 calc R U . . .
H10I H 0.8207 -0.1160 0.1992 0.116 Uiso 1 1 calc R U . . .
C114 C 0.8060(6) -0.16686(19) 0.3212(4) 0.072(2) Uani 1 1 d . . . . .
H11G H 0.7455 -0.1772 0.2965 0.108 Uiso 1 1 calc R U . . .
H11H H 0.8000 -0.1600 0.3615 0.108 Uiso 1 1 calc R U . . .
H11I H 0.8567 -0.1853 0.3259 0.108 Uiso 1 1 calc R U . . .
C13 C 0.0755(4) 0.15860(15) 0.1181(3) 0.0455(13) Uani 1 1 d . . . . .
C113 C -0.0884(6) 0.2074(2) 0.0336(4) 0.087(3) Uani 1 1 d . . . . .
H11J H -0.0987 0.1938 -0.0048 0.130 Uiso 1 1 calc R U . . .
H11K H -0.1295 0.2293 0.0270 0.130 Uiso 1 1 calc R U . . .
H11L H -0.1040 0.1914 0.0641 0.130 Uiso 1 1 calc R U . . .
C115 C 0.5052(5) -0.24843(18) 0.3599(4) 0.071(2) Uani 1 1 d . . . . .
H11M H 0.5316 -0.2734 0.3607 0.107 Uiso 1 1 calc R U . . .
H11N H 0.5271 -0.2331 0.3312 0.107 Uiso 1 1 calc R U . . .
H11O H 0.4354 -0.2497 0.3470 0.107 Uiso 1 1 calc R U . . .
C92 C 0.3290(7) 0.0311(2) 0.4281(4) 0.083(2) Uani 1 1 d D . . . .
C96 C 0.0575(6) -0.0677(3) 0.0962(4) 0.083(2) Uani 1 1 d D . . . .
C103 C 0.0336(7) 0.24486(19) 0.1143(4) 0.090(3) Uani 1 1 d . . . . .
H10J H 0.0145 0.2314 0.1461 0.134 Uiso 1 1 calc R U . . .
H10K H -0.0056 0.2672 0.1032 0.134 Uiso 1 1 calc R U . . .
H10L H 0.1009 0.2519 0.1295 0.134 Uiso 1 1 calc R U . . .
C151 C -0.3546(8) -0.0039(3) 0.0491(4) 0.113(4) Uani 1 1 d . . . . .
H15A H -0.3886 0.0182 0.0294 0.169 Uiso 1 1 calc R U . . .
H15B H -0.3937 -0.0259 0.0345 0.169 Uiso 1 1 calc R U . . .
H15C H -0.2939 -0.0061 0.0391 0.169 Uiso 1 1 calc R U . . .
C105 C 0.6513(6) -0.2258(2) 0.4422(4) 0.082(2) Uani 1 1 d . . . . .
H10M H 0.6736 -0.2152 0.4832 0.123 Uiso 1 1 calc R U . . .
H10N H 0.6675 -0.2090 0.4129 0.123 Uiso 1 1 calc R U . . .
H10O H 0.6820 -0.2498 0.4413 0.123 Uiso 1 1 calc R U . . .
C112 C 0.1039(8) 0.1768(2) 0.4165(4) 0.096(3) Uani 1 1 d . . . . .
H11P H 0.0725 0.1779 0.3726 0.144 Uiso 1 1 calc R U . . .
H11Q H 0.1718 0.1827 0.4242 0.144 Uiso 1 1 calc R U . . .
H11R H 0.0742 0.1947 0.4377 0.144 Uiso 1 1 calc R U . . .
C126 C 0.2906(6) -0.1224(2) -0.0180(3) 0.079(2) Uani 1 1 d . . . . .
H12A H 0.2331 -0.1377 -0.0243 0.118 Uiso 1 1 calc R U . . .
H12B H 0.3264 -0.1303 -0.0462 0.118 Uiso 1 1 calc R U . . .
H12C H 0.2724 -0.0964 -0.0254 0.118 Uiso 1 1 calc R U . . .
C141 C -0.2786(7) -0.0346(2) 0.1508(4) 0.093(3) Uani 1 1 d . . . . .
H14A H -0.2197 -0.0370 0.1386 0.140 Uiso 1 1 calc R U . . .
H14B H -0.3173 -0.0570 0.1390 0.140 Uiso 1 1 calc R U . . .
H14C H -0.2626 -0.0314 0.1951 0.140 Uiso 1 1 calc R U . . .
C124 C 0.9421(6) -0.1257(3) 0.3135(5) 0.107(3) Uani 1 1 d . . . . .
H12D H 0.9750 -0.1481 0.3061 0.161 Uiso 1 1 calc R U . . .
H12E H 0.9593 -0.1206 0.3574 0.161 Uiso 1 1 calc R U . . .
H12F H 0.9612 -0.1047 0.2924 0.161 Uiso 1 1 calc R U . . .
C135 C 0.3098(10) -0.1808(3) 0.5488(5) 0.144(5) Uani 1 1 d . . . . .
H13A H 0.2898 -0.2015 0.5204 0.216 Uiso 1 1 calc R U . . .
H13B H 0.2613 -0.1763 0.5701 0.216 Uiso 1 1 calc R U . . .
H13C H 0.3706 -0.1869 0.5786 0.216 Uiso 1 1 calc R U . . .
C121 C -0.4131(6) 0.1166(2) 0.2323(4) 0.087(3) Uani 1 1 d . . . . .
H12G H -0.4589 0.1119 0.1926 0.131 Uiso 1 1 calc R U . . .
H12H H -0.4376 0.1362 0.2535 0.131 Uiso 1 1 calc R U . . .
H12I H -0.4036 0.0939 0.2568 0.131 Uiso 1 1 calc R U . . .
C123 C 0.0417(8) 0.2441(3) 0.0063(5) 0.119(4) Uani 1 1 d . . . . .
H12J H 0.1085 0.2521 0.0196 0.179 Uiso 1 1 calc R U . . .
H12K H 0.0000 0.2659 -0.0013 0.179 Uiso 1 1 calc R U . . .
H12L H 0.0306 0.2296 -0.0313 0.179 Uiso 1 1 calc R U . . .
C155 C 0.2216(8) -0.1329(6) 0.4731(6) 0.210(9) Uani 1 1 d . . . . .
H15D H 0.1884 -0.1538 0.4488 0.315 Uiso 1 1 calc R U . . .
H15E H 0.2295 -0.1130 0.4458 0.315 Uiso 1 1 calc R U . . .
H15F H 0.1840 -0.1238 0.4995 0.315 Uiso 1 1 calc R U . . .
C122 C 0.1534(8) 0.1361(3) 0.5094(4) 0.124(4) Uani 1 1 d . . . . .
H12M H 0.1309 0.1556 0.5319 0.186 Uiso 1 1 calc R U . . .
H12N H 0.2209 0.1402 0.5125 0.186 Uiso 1 1 calc R U . . .
H12O H 0.1455 0.1120 0.5269 0.186 Uiso 1 1 calc R U . . .
C145 C 0.3613(9) -0.1148(3) 0.5591(5) 0.134(5) Uani 1 1 d . . . . .
H14D H 0.3146 -0.1088 0.5812 0.201 Uiso 1 1 calc R U . . .
H14E H 0.3733 -0.0928 0.5373 0.201 Uiso 1 1 calc R U . . .
H14F H 0.4210 -0.1229 0.5880 0.201 Uiso 1 1 calc R U . . .
C102 C -0.0103(7) 0.1296(3) 0.4380(4) 0.110(3) Uani 1 1 d . . . . .
H10P H -0.0509 0.1337 0.3964 0.165 Uiso 1 1 calc R U . . .
H10Q H -0.0298 0.1463 0.4660 0.165 Uiso 1 1 calc R U . . .
H10R H -0.0168 0.1039 0.4500 0.165 Uiso 1 1 calc R U . . .
C131 C -0.4332(7) -0.0024(3) 0.1332(5) 0.113(4) Uani 1 1 d . . . . .
H13D H -0.4246 0.0042 0.1760 0.170 Uiso 1 1 calc R U . . .
H13E H -0.4590 -0.0276 0.1258 0.170 Uiso 1 1 calc R U . . .
H13F H -0.4777 0.0150 0.1069 0.170 Uiso 1 1 calc R U . . .
C125 C 0.5179(7) -0.2596(2) 0.4699(4) 0.103(3) Uani 1 1 d . . . . .
H12P H 0.5436 -0.2504 0.5117 0.154 Uiso 1 1 calc R U . . .
H12Q H 0.5479 -0.2833 0.4656 0.154 Uiso 1 1 calc R U . . .
H12R H 0.4488 -0.2630 0.4610 0.154 Uiso 1 1 calc R U . . .
C74 C 0.5135(4) -0.06370(15) 0.2710(3) 0.0427(13) Uani 1 1 d . . . . .
H74A H 0.4941 -0.0647 0.2259 0.051 Uiso 1 1 calc R U . . .
H74B H 0.4902 -0.0399 0.2831 0.051 Uiso 1 1 calc R U . . .
C134 C 0.8846(10) 0.0194(3) 0.3233(6) 0.091(5) Uani 0.754(16) 1 d . . P A 1
H13G H 0.8370 0.0253 0.2848 0.137 Uiso 0.754(16) 1 calc R U P A 1
H13H H 0.9192 0.0420 0.3405 0.137 Uiso 0.754(16) 1 calc R U P A 1
H13I H 0.9296 0.0011 0.3160 0.137 Uiso 0.754(16) 1 calc R U P A 1
C144 C 0.9021(12) -0.0067(4) 0.4303(6) 0.111(6) Uani 0.754(16) 1 d . . P A 1
H14G H 0.8652 -0.0166 0.4565 0.166 Uiso 0.754(16) 1 calc R U P A 1
H14H H 0.9474 -0.0254 0.4249 0.166 Uiso 0.754(16) 1 calc R U P A 1
H14I H 0.9370 0.0154 0.4493 0.166 Uiso 0.754(16) 1 calc R U P A 1
C154 C 0.7649(9) 0.0359(3) 0.3785(7) 0.095(5) Uani 0.754(16) 1 d . . P A 1
H15G H 0.7208 0.0429 0.3391 0.142 Uiso 0.754(16) 1 calc R U P A 1
H15H H 0.7284 0.0270 0.4057 0.142 Uiso 0.754(16) 1 calc R U P A 1
H15I H 0.8029 0.0574 0.3968 0.142 Uiso 0.754(16) 1 calc R U P A 1
C14A C 0.9471(15) -0.0002(9) 0.378(2) 0.109(13) Uani 0.246(16) 1 d D . P A 2
H14J H 0.9717 -0.0209 0.4061 0.163 Uiso 0.246(16) 1 calc R U P A 2
H14K H 0.9597 -0.0048 0.3391 0.163 Uiso 0.246(16) 1 calc R U P A 2
H14L H 0.9788 0.0227 0.3960 0.163 Uiso 0.246(16) 1 calc R U P A 2
C15A C 0.831(4) 0.0110(11) 0.431(2) 0.109(13) Uani 0.246(16) 1 d . . P A 2
H15J H 0.8483 -0.0115 0.4555 0.163 Uiso 0.246(16) 1 calc R U P A 2
H15K H 0.8765 0.0307 0.4487 0.163 Uiso 0.246(16) 1 calc R U P A 2
H15L H 0.7666 0.0187 0.4304 0.163 Uiso 0.246(16) 1 calc R U P A 2
C13A C 0.810(3) 0.0352(10) 0.326(2) 0.109(13) Uani 0.246(16) 1 d . . P A 2
H13J H 0.8142 0.0278 0.2860 0.163 Uiso 0.246(16) 1 calc R U P A 2
H13K H 0.7451 0.0435 0.3235 0.163 Uiso 0.246(16) 1 calc R U P A 2
H13L H 0.8550 0.0555 0.3419 0.163 Uiso 0.246(16) 1 calc R U P A 2
C142 C 0.4045(10) 0.0330(5) 0.3911(7) 0.126(5) Uani 0.779(18) 1 d D . P B 3
H14M H 0.3745 0.0255 0.3488 0.188 Uiso 0.779(18) 1 calc R U P B 3
H14N H 0.4284 0.0584 0.3918 0.188 Uiso 0.779(18) 1 calc R U P B 3
H14O H 0.4576 0.0163 0.4094 0.188 Uiso 0.779(18) 1 calc R U P B 3
C132 C 0.3814(12) 0.0432(4) 0.4935(7) 0.126(5) Uani 0.779(18) 1 d . . P B 3
H13M H 0.4355 0.0266 0.5103 0.188 Uiso 0.779(18) 1 calc R U P B 3
H13N H 0.4045 0.0686 0.4930 0.188 Uiso 0.779(18) 1 calc R U P B 3
H13O H 0.3374 0.0420 0.5189 0.188 Uiso 0.779(18) 1 calc R U P B 3
C152 C 0.2949(11) -0.0102(4) 0.4299(7) 0.126(5) Uani 0.779(18) 1 d . . P B 3
H15M H 0.2614 -0.0183 0.3885 0.188 Uiso 0.779(18) 1 calc R U P B 3
H15N H 0.3505 -0.0262 0.4465 0.188 Uiso 0.779(18) 1 calc R U P B 3
H15O H 0.2518 -0.0118 0.4558 0.188 Uiso 0.779(18) 1 calc R U P B 3
C14D C 0.426(3) 0.0607(14) 0.452(3) 0.126(17) Uani 0.221(18) 1 d . . P B 4
H14P H 0.4112 0.0805 0.4772 0.189 Uiso 0.221(18) 1 calc R U P B 4
H14Q H 0.4818 0.0468 0.4759 0.189 Uiso 0.221(18) 1 calc R U P B 4
H14R H 0.4406 0.0716 0.4163 0.189 Uiso 0.221(18) 1 calc R U P B 4
C15D C 0.357(4) 0.0012(16) 0.389(3) 0.126(17) Uani 0.221(18) 1 d . . P B 4
H15P H 0.4126 -0.0123 0.4140 0.189 Uiso 0.221(18) 1 calc R U P B 4
H15Q H 0.3034 -0.0160 0.3747 0.189 Uiso 0.221(18) 1 calc R U P B 4
H15R H 0.3721 0.0127 0.3545 0.189 Uiso 0.221(18) 1 calc R U P B 4
C13D C 0.324(3) 0.0212(15) 0.4945(14) 0.126(17) Uani 0.221(18) 1 d D . P B 4
H13P H 0.3054 0.0432 0.5133 0.189 Uiso 0.221(18) 1 calc R U P B 4
H13Q H 0.2771 0.0015 0.4922 0.189 Uiso 0.221(18) 1 calc R U P B 4
H13R H 0.3869 0.0127 0.5190 0.189 Uiso 0.221(18) 1 calc R U P B 4
C133 C 0.377(2) 0.1696(8) 0.0434(18) 0.138(16) Uani 0.58(3) 1 d . . P C 5
H13S H 0.4011 0.1688 0.0880 0.207 Uiso 0.58(3) 1 calc R U P C 5
H13T H 0.4294 0.1642 0.0256 0.207 Uiso 0.58(3) 1 calc R U P C 5
H13U H 0.3514 0.1943 0.0306 0.207 Uiso 0.58(3) 1 calc R U P C 5
C143 C 0.346(2) 0.1005(5) 0.0382(15) 0.121(12) Uani 0.58(3) 1 d D . P C 5
H14S H 0.3744 0.0989 0.0824 0.181 Uiso 0.58(3) 1 calc R U P C 5
H14T H 0.2972 0.0811 0.0252 0.181 Uiso 0.58(3) 1 calc R U P C 5
H14U H 0.3952 0.0971 0.0174 0.181 Uiso 0.58(3) 1 calc R U P C 5
C153 C 0.2559(16) 0.1394(11) -0.0466(9) 0.136(13) Uani 0.58(3) 1 d . . P C 5
H15S H 0.2060 0.1205 -0.0577 0.204 Uiso 0.58(3) 1 calc R U P C 5
H15T H 0.2284 0.1637 -0.0608 0.204 Uiso 0.58(3) 1 calc R U P C 5
H15U H 0.3064 0.1336 -0.0657 0.204 Uiso 0.58(3) 1 calc R U P C 5
C13B C 0.286(3) 0.1041(8) -0.0129(17) 0.105(14) Uani 0.42(3) 1 d . . P C 6
H13V H 0.2218 0.1029 -0.0418 0.158 Uiso 0.42(3) 1 calc R U P C 6
H13W H 0.3338 0.1024 -0.0353 0.158 Uiso 0.42(3) 1 calc R U P C 6
H90 H 0.2940 0.0834 0.0159 0.158 Uiso 0.42(3) 1 calc R U P C 6
C14B C 0.3924(19) 0.1455(13) 0.0672(14) 0.109(15) Uani 0.42(3) 1 d . . P C 6
H14V H 0.3938 0.1695 0.0874 0.163 Uiso 0.42(3) 1 calc R U P C 6
H14W H 0.4029 0.1257 0.0977 0.163 Uiso 0.42(3) 1 calc R U P C 6
H80 H 0.4427 0.1447 0.0466 0.163 Uiso 0.42(3) 1 calc R U P C 6
C15B C 0.290(2) 0.1717(9) -0.0301(15) 0.110(14) Uani 0.42(3) 1 d D . P C 6
H15V H 0.2286 0.1695 -0.0614 0.165 Uiso 0.42(3) 1 calc R U P C 6
H15W H 0.2949 0.1962 -0.0112 0.165 Uiso 0.42(3) 1 calc R U P C 6
H100 H 0.3420 0.1684 -0.0488 0.165 Uiso 0.42(3) 1 calc R U P C 6
C136 C -0.0055(11) -0.0893(6) 0.1323(9) 0.132(4) Uani 0.607(10) 1 d D . P D 7
H91 H 0.0242 -0.0869 0.1762 0.198 Uiso 0.607(10) 1 calc R U P D 7
H92 H -0.0698 -0.0787 0.1218 0.198 Uiso 0.607(10) 1 calc R U P D 7
H93 H -0.0095 -0.1155 0.1208 0.198 Uiso 0.607(10) 1 calc R U P D 7
C156 C 0.0511(12) -0.0267(6) 0.1112(10) 0.132(4) Uani 0.607(10) 1 d . . P D 7
H101 H 0.0820 -0.0226 0.1547 0.198 Uiso 0.607(10) 1 calc R U P D 7
H102 H 0.0833 -0.0119 0.0870 0.198 Uiso 0.607(10) 1 calc R U P D 7
H103 H -0.0160 -0.0193 0.1016 0.198 Uiso 0.607(10) 1 calc R U P D 7
C146 C 0.0086(13) -0.0722(7) 0.0287(10) 0.132(4) Uani 0.607(10) 1 d . . P D 7
H81 H 0.0112 -0.0982 0.0172 0.198 Uiso 0.607(10) 1 calc R U P D 7
H82 H -0.0581 -0.0644 0.0199 0.198 Uiso 0.607(10) 1 calc R U P D 7
H83 H 0.0412 -0.0569 0.0053 0.198 Uiso 0.607(10) 1 calc R U P D 7
C15C C 0.0209(19) -0.0525(11) 0.1490(15) 0.132(4) Uani 0.393(10) 1 d . . P D 8
H104 H 0.0679 -0.0352 0.1736 0.198 Uiso 0.393(10) 1 calc R U P D 8
H105 H -0.0398 -0.0396 0.1321 0.198 Uiso 0.393(10) 1 calc R U P D 8
H106 H 0.0117 -0.0731 0.1747 0.198 Uiso 0.393(10) 1 calc R U P D 8
C13C C 0.0650(17) -0.0333(7) 0.0536(14) 0.132(4) Uani 0.393(10) 1 d D . P D 8
H94 H 0.1019 -0.0134 0.0786 0.198 Uiso 0.393(10) 1 calc R U P D 8
H95 H 0.0969 -0.0411 0.0232 0.198 Uiso 0.393(10) 1 calc R U P D 8
H96 H 0.0008 -0.0242 0.0328 0.198 Uiso 0.393(10) 1 calc R U P D 8
C14C C -0.001(2) -0.0954(10) 0.0503(16) 0.132(4) Uani 0.393(10) 1 d . . P D 8
H84 H 0.0331 -0.1018 0.0205 0.198 Uiso 0.393(10) 1 calc R U P D 8
H85 H -0.0115 -0.1178 0.0717 0.198 Uiso 0.393(10) 1 calc R U P D 8
H86 H -0.0630 -0.0844 0.0291 0.198 Uiso 0.393(10) 1 calc R U P D 8
N17 N 0.2952(5) 0.1998(2) 0.2869(4) 0.093(2) Uani 1 1 d D . . . .
C17 C 0.303(3) 0.2288(11) 0.3339(18) 0.146(13) Uani 0.318(12) 1 d D U P E 9
H17A H 0.3602 0.2443 0.3362 0.175 Uiso 0.318(12) 1 calc R U P E 9
H17B H 0.3117 0.2170 0.3742 0.175 Uiso 0.318(12) 1 calc R U P E 9
C27 C 0.215(5) 0.253(2) 0.319(5) 0.160(9) Uani 0.318(12) 1 d D . P E 9
H27A H 0.2216 0.2722 0.3506 0.240 Uiso 0.318(12) 1 calc R U P E 9
H27B H 0.2068 0.2653 0.2794 0.240 Uiso 0.318(12) 1 calc R U P E 9
H27C H 0.1584 0.2380 0.3173 0.240 Uiso 0.318(12) 1 calc R U P E 9
C37 C 0.370(2) 0.1696(9) 0.293(3) 0.154(12) Uani 0.318(12) 1 d D U P E 9
H37A H 0.3736 0.1635 0.2515 0.184 Uiso 0.318(12) 1 calc R U P E 9
H37B H 0.4327 0.1806 0.3151 0.184 Uiso 0.318(12) 1 calc R U P E 9
C47 C 0.361(4) 0.1333(13) 0.324(3) 0.175(15) Uani 0.318(12) 1 d D . P E 9
H47A H 0.4155 0.1173 0.3244 0.262 Uiso 0.318(12) 1 calc R U P E 9
H47B H 0.3612 0.1382 0.3666 0.262 Uiso 0.318(12) 1 calc R U P E 9
H47C H 0.3018 0.1211 0.3026 0.262 Uiso 0.318(12) 1 calc R U P E 9
C57 C 0.277(3) 0.2175(15) 0.2242(14) 0.163(13) Uani 0.318(12) 1 d D U P E 9
H57A H 0.2210 0.2039 0.1986 0.196 Uiso 0.318(12) 1 calc R U P E 9
H57B H 0.2536 0.2426 0.2295 0.196 Uiso 0.318(12) 1 calc R U P E 9
C67 C 0.339(4) 0.2230(15) 0.1837(19) 0.169(19) Uani 0.318(12) 1 d D U P E 9
H67A H 0.3027 0.2355 0.1463 0.254 Uiso 0.318(12) 1 calc R U P E 9
H67B H 0.3940 0.2381 0.2045 0.254 Uiso 0.318(12) 1 calc R U P E 9
H67C H 0.3610 0.1989 0.1733 0.254 Uiso 0.318(12) 1 calc R U P E 9
C17A C 0.2650(12) 0.2412(4) 0.2863(11) 0.116(6) Uani 0.682(12) 1 d D U P E 10
H17C H 0.3214 0.2559 0.3082 0.139 Uiso 0.682(12) 1 calc R U P E 10
H17D H 0.2449 0.2499 0.2435 0.139 Uiso 0.682(12) 1 calc R U P E 10
C27A C 0.184(2) 0.2487(9) 0.315(2) 0.160(9) Uani 0.682(12) 1 d D . P E 10
H27D H 0.1696 0.2752 0.3131 0.240 Uiso 0.682(12) 1 calc R U P E 10
H27E H 0.1273 0.2348 0.2932 0.240 Uiso 0.682(12) 1 calc R U P E 10
H27F H 0.2039 0.2408 0.3580 0.240 Uiso 0.682(12) 1 calc R U P E 10
C47A C 0.3634(19) 0.1502(6) 0.3666(12) 0.175(15) Uani 0.682(12) 1 d D . P E 10
H47D H 0.4036 0.1472 0.4086 0.262 Uiso 0.682(12) 1 calc R U P E 10
H47E H 0.2998 0.1401 0.3630 0.262 Uiso 0.682(12) 1 calc R U P E 10
H47F H 0.3921 0.1369 0.3388 0.262 Uiso 0.682(12) 1 calc R U P E 10
C37A C 0.3551(11) 0.1905(6) 0.3503(7) 0.130(6) Uani 0.682(12) 1 d D U P E 10
H37C H 0.4201 0.2004 0.3556 0.156 Uiso 0.682(12) 1 calc R U P E 10
H37D H 0.3280 0.2035 0.3797 0.156 Uiso 0.682(12) 1 calc R U P E 10
C57A C 0.3265(14) 0.1918(6) 0.2294(9) 0.136(7) Uani 0.682(12) 1 d D U P E 10
H57C H 0.3293 0.1647 0.2234 0.163 Uiso 0.682(12) 1 calc R U P E 10
H57D H 0.2795 0.2024 0.1932 0.163 Uiso 0.682(12) 1 calc R U P E 10
C67A C 0.4208(16) 0.2081(6) 0.2358(13) 0.184(11) Uani 0.682(12) 1 d D U P E 10
H67D H 0.4407 0.2030 0.1991 0.276 Uiso 0.682(12) 1 calc R U P E 10
H67E H 0.4176 0.2350 0.2412 0.276 Uiso 0.682(12) 1 calc R U P E 10
H67F H 0.4672 0.1974 0.2713 0.276 Uiso 0.682(12) 1 calc R U P E 10
N18 N 0.2250(4) -0.20930(17) 0.2206(3) 0.0665(16) Uani 1 1 d D . . . .
C18 C 0.1496(6) -0.1835(3) 0.1887(5) 0.118(4) Uani 1 1 d D . . F 11
H18A H 0.1632 -0.1755 0.1506 0.141 Uiso 1 1 calc R U . F 11
H18B H 0.1531 -0.1613 0.2145 0.141 Uiso 1 1 calc R U . F 11
C28 C 0.0464(7) -0.1986(4) 0.1723(7) 0.166(6) Uani 1 1 d D . . F 11
H28A H 0.0020 -0.1793 0.1513 0.250 Uiso 1 1 calc R U . F 11
H28B H 0.0409 -0.2201 0.1455 0.250 Uiso 1 1 calc R U . F 11
H28C H 0.0307 -0.2058 0.2097 0.250 Uiso 1 1 calc R U . F 11
C48 C 0.195(2) -0.1828(9) 0.3210(15) 0.142(14) Uani 0.529(19) 1 d D U P F 11
H48A H 0.1841 -0.1912 0.3592 0.213 Uiso 0.529(19) 1 calc R U P F 11
H48B H 0.2528 -0.1675 0.3299 0.213 Uiso 0.529(19) 1 calc R U P F 11
H48C H 0.1402 -0.1681 0.2980 0.213 Uiso 0.529(19) 1 calc R U P F 11
C38 C 0.207(2) -0.2165(6) 0.2829(9) 0.119(10) Uani 0.529(19) 1 d D U P F 11
H38A H 0.1490 -0.2319 0.2759 0.143 Uiso 0.529(19) 1 calc R U P F 11
H38B H 0.2611 -0.2314 0.3077 0.143 Uiso 0.529(19) 1 calc R U P F 11
C58 C 0.2432(13) -0.2485(4) 0.2035(10) 0.086(6) Uani 0.529(19) 1 d D U P F 11
H58A H 0.1816 -0.2619 0.1904 0.104 Uiso 0.529(19) 1 calc R U P F 11
H58B H 0.2838 -0.2613 0.2400 0.104 Uiso 0.529(19) 1 calc R U P F 11
C68 C 0.292(2) -0.2505(7) 0.1523(13) 0.116(10) Uani 0.529(19) 1 d D U P F 11
H68A H 0.3018 -0.2765 0.1433 0.174 Uiso 0.529(19) 1 calc R U P F 11
H68B H 0.2514 -0.2385 0.1157 0.174 Uiso 0.529(19) 1 calc R U P F 11
H68C H 0.3536 -0.2378 0.1653 0.174 Uiso 0.529(19) 1 calc R U P F 11
C38A C 0.214(3) -0.2330(7) 0.2696(11) 0.127(11) Uani 0.471(19) 1 d D U P F 12
H38C H 0.2593 -0.2539 0.2763 0.152 Uiso 0.471(19) 1 calc R U P F 12
H38D H 0.1480 -0.2432 0.2593 0.152 Uiso 0.471(19) 1 calc R U P F 12
C48A C 0.233(2) -0.2088(12) 0.3264(14) 0.150(16) Uani 0.471(19) 1 d D U P F 12
H48D H 0.2261 -0.2236 0.3608 0.225 Uiso 0.471(19) 1 calc R U P F 12
H48E H 0.2980 -0.1989 0.3359 0.225 Uiso 0.471(19) 1 calc R U P F 12
H48F H 0.1872 -0.1883 0.3190 0.225 Uiso 0.471(19) 1 calc R U P F 12
C58A C 0.2283(12) -0.2289(8) 0.1593(10) 0.098(8) Uani 0.471(19) 1 d D U P F 12
H58C H 0.1785 -0.2483 0.1478 0.118 Uiso 0.471(19) 1 calc R U P F 12
H58D H 0.2174 -0.2106 0.1258 0.118 Uiso 0.471(19) 1 calc R U P F 12
C68A C 0.3276(15) -0.2462(8) 0.1713(17) 0.114(11) Uani 0.471(19) 1 d D U P F 12
H68D H 0.3327 -0.2587 0.1343 0.171 Uiso 0.471(19) 1 calc R U P F 12
H68E H 0.3761 -0.2268 0.1826 0.171 Uiso 0.471(19) 1 calc R U P F 12
H68F H 0.3374 -0.2642 0.2045 0.171 Uiso 0.471(19) 1 calc R U P F 12
C2S C -0.682(3) 0.0107(9) 0.1793(11) 0.140(5) Uiso 0.5 1 d D . P G -13
O2S O -0.6872(13) -0.0016(5) 0.1130(8) 0.140(5) Uiso 0.5 1 d D . P G -13
C1S C -0.671(4) 0.0141(13) 0.1566(17) 0.216(9) Uiso 0.5 1 d D . P H -14
O1S O -0.6348(18) 0.0366(7) 0.2139(12) 0.216(9) Uiso 0.5 1 d D . P H -14
H17 H 0.2374 0.1874 0.2907 0.259 Uiso 1 1 d . U . . .
H18 H 0.2859 -0.1959 0.2311 0.259 Uiso 1 1 d . U . . .

loop_
_atom_site_aniso_label
_atom_site_aniso_U_11
_atom_site_aniso_U_22
_atom_site_aniso_U_33
_atom_site_aniso_U_23
_atom_site_aniso_U_13
_atom_site_aniso_U_12
W1 0.04841(13) 0.02906(11) 0.04133(13) -0.00352(9) 0.01598(10) 0.00161(9)
W2 0.03916(12) 0.02837(10) 0.03862(12) -0.00227(8) 0.01644(9) -0.00050(9)
O4 0.052(2) 0.0329(19) 0.057(2) -0.0061(17) 0.019(2) 0.0011(17)
O2 0.067(3) 0.030(2) 0.065(3) -0.0074(18) 0.023(2) 0.0030(18)
O3 0.046(2) 0.043(2) 0.051(2) -0.0041(18) 0.0168(19) -0.0106(18)
O13 0.049(2) 0.039(2) 0.050(2) 0.0017(17) 0.0221(19) 0.0024(17)
N1 0.042(2) 0.029(2) 0.034(2) -0.0006(17) 0.011(2) 0.0029(18)
N2 0.039(2) 0.028(2) 0.040(2) -0.0002(17) 0.016(2) -0.0003(17)
O12 0.049(2) 0.048(2) 0.037(2) -0.0048(17) 0.0138(18) 0.0088(18)
O1 0.053(2) 0.046(2) 0.061(3) -0.0061(19) 0.018(2) -0.0068(19)
O16 0.042(2) 0.042(2) 0.040(2) 0.0004(16) 0.0183(17) 0.0059(16)
O11 0.042(2) 0.0306(19) 0.047(2) -0.0035(16) 0.0150(18) 0.0031(15)
O15 0.045(2) 0.040(2) 0.0318(19) 0.0058(15) 0.0111(16) 0.0038(16)
C62 0.052(3) 0.038(3) 0.036(3) 0.005(2) 0.014(3) 0.008(2)
O14 0.039(2) 0.0342(19) 0.049(2) -0.0040(16) 0.0190(17) -0.0028(15)
C61 0.045(3) 0.039(3) 0.033(3) -0.002(2) 0.008(2) 0.004(2)
C71 0.055(3) 0.034(3) 0.038(3) -0.003(2) 0.018(3) 0.007(2)
C66 0.049(3) 0.043(3) 0.042(3) -0.001(2) 0.022(3) 0.005(3)
C63 0.052(3) 0.041(3) 0.044(3) -0.002(2) 0.019(3) -0.002(3)
C64 0.054(3) 0.030(3) 0.045(3) 0.005(2) 0.024(3) 0.003(2)
C26 0.051(3) 0.038(3) 0.041(3) 0.003(2) 0.015(3) -0.001(2)
C23 0.069(4) 0.037(3) 0.054(4) 0.000(3) 0.026(3) -0.012(3)
C11 0.044(3) 0.034(3) 0.034(3) 0.001(2) 0.008(2) 0.001(2)
C21 0.046(3) 0.039(3) 0.042(3) 0.001(2) 0.014(3) 0.007(2)
C31 0.043(3) 0.046(3) 0.054(4) 0.002(3) 0.010(3) 0.000(3)
C85 0.076(5) 0.040(3) 0.063(4) 0.014(3) 0.024(4) 0.002(3)
C81 0.053(4) 0.044(3) 0.063(4) -0.003(3) 0.023(3) 0.011(3)
C75 0.071(4) 0.033(3) 0.045(3) -0.002(2) 0.033(3) 0.003(3)
C86 0.066(4) 0.053(4) 0.039(3) -0.003(3) 0.023(3) 0.001(3)
C41 0.052(4) 0.040(3) 0.044(3) 0.000(2) 0.003(3) -0.003(3)
C14 0.049(3) 0.028(2) 0.044(3) 0.001(2) 0.020(3) -0.002(2)
C65 0.051(3) 0.043(3) 0.041(3) -0.001(2) 0.020(3) -0.004(3)
C34 0.045(3) 0.051(4) 0.051(4) 0.004(3) 0.008(3) -0.008(3)
C73 0.047(3) 0.041(3) 0.049(3) 0.000(3) 0.020(3) 0.008(2)
C24 0.051(3) 0.036(3) 0.041(3) 0.001(2) 0.016(3) -0.002(2)
C36 0.052(4) 0.058(4) 0.043(3) 0.003(3) 0.009(3) 0.014(3)
C45 0.068(4) 0.055(4) 0.042(3) -0.002(3) 0.027(3) -0.008(3)
C76 0.045(3) 0.043(3) 0.042(3) -0.003(2) 0.020(3) 0.008(2)
C43 0.062(4) 0.059(4) 0.061(4) -0.016(3) 0.034(3) -0.024(3)
C35 0.077(5) 0.056(4) 0.046(4) 0.003(3) 0.027(3) -0.013(3)
C42 0.066(4) 0.047(4) 0.054(4) 0.004(3) 0.004(3) 0.008(3)
C32 0.076(5) 0.067(4) 0.034(3) -0.003(3) 0.000(3) -0.002(4)
C91 0.063(4) 0.049(4) 0.058(4) -0.007(3) 0.008(3) -0.010(3)
C15 0.045(3) 0.035(3) 0.044(3) -0.004(2) 0.018(3) -0.008(2)
C51 0.051(3) 0.035(3) 0.039(3) -0.004(2) 0.007(3) 0.003(2)
C56 0.051(4) 0.052(4) 0.056(4) -0.005(3) 0.023(3) 0.011(3)
C46 0.043(3) 0.061(4) 0.054(4) 0.004(3) 0.008(3) 0.011(3)
C44 0.062(4) 0.038(3) 0.050(3) -0.002(3) 0.016(3) -0.012(3)
C72 0.058(4) 0.033(3) 0.040(3) -0.001(2) 0.015(3) 0.004(2)
C55 0.065(4) 0.048(3) 0.042(3) -0.007(3) 0.026(3) -0.005(3)
C12 0.046(3) 0.034(3) 0.038(3) -0.003(2) 0.012(2) -0.001(2)
C22 0.065(4) 0.051(4) 0.040(3) -0.004(3) 0.016(3) 0.005(3)
C54 0.070(4) 0.030(3) 0.049(3) 0.000(2) 0.023(3) -0.006(3)
C82 0.079(5) 0.065(4) 0.044(4) -0.011(3) 0.017(3) 0.005(4)
C106 0.113(7) 0.055(4) 0.062(5) -0.010(3) 0.026(5) 0.019(4)
C33 0.075(5) 0.055(4) 0.059(4) -0.004(3) 0.031(4) -0.023(3)
C93 0.077(5) 0.078(5) 0.082(5) -0.018(4) 0.053(5) -0.023(4)
C84 0.043(3) 0.056(4) 0.065(4) -0.007(3) 0.013(3) 0.003(3)
C94 0.082(5) 0.049(4) 0.057(4) -0.008(3) 0.007(4) -0.023(4)
C16 0.041(3) 0.034(3) 0.042(3) -0.001(2) 0.016(2) 0.003(2)
C53 0.052(4) 0.048(3) 0.059(4) -0.012(3) 0.024(3) -0.008(3)
C116 0.078(5) 0.086(5) 0.068(5) 0.001(4) 0.044(4) -0.010(4)
C83 0.083(5) 0.050(4) 0.067(5) 0.017(3) 0.028(4) -0.003(4)
C25 0.062(4) 0.039(3) 0.048(3) 0.006(3) 0.018(3) -0.004(3)
C101 0.085(6) 0.058(4) 0.080(5) 0.008(4) 0.024(4) 0.038(4)
C111 0.077(5) 0.061(4) 0.055(4) -0.009(3) 0.028(4) 0.009(4)
C95 0.091(6) 0.095(6) 0.056(4) -0.005(4) 0.047(4) -0.009(5)
C52 0.068(4) 0.040(3) 0.044(3) 0.001(3) 0.010(3) 0.009(3)
C104 0.091(6) 0.076(5) 0.081(5) -0.007(4) 0.050(5) 0.017(4)
C114 0.086(5) 0.047(4) 0.075(5) 0.004(3) 0.010(4) 0.025(4)
C13 0.058(4) 0.035(3) 0.046(3) -0.006(2) 0.019(3) -0.005(3)
C113 0.075(6) 0.081(6) 0.093(6) 0.026(5) 0.003(5) 0.010(4)
C115 0.077(5) 0.037(3) 0.098(6) -0.003(4) 0.023(4) 0.002(3)
C92 0.101(7) 0.075(5) 0.062(5) 0.008(4) 0.004(5) 0.034(5)
C96 0.061(5) 0.101(7) 0.077(5) 0.003(5) 0.002(4) 0.036(5)
C103 0.120(7) 0.037(4) 0.111(7) 0.001(4) 0.030(6) 0.007(4)
C151 0.153(10) 0.095(7) 0.066(6) -0.018(5) -0.008(6) -0.051(7)
C105 0.077(5) 0.061(5) 0.097(6) 0.014(4) 0.006(5) 0.010(4)
C112 0.152(9) 0.062(5) 0.081(6) -0.023(4) 0.045(6) 0.003(5)
C126 0.103(6) 0.092(6) 0.043(4) -0.005(4) 0.025(4) 0.012(5)
C141 0.109(7) 0.044(4) 0.111(7) 0.001(4) 0.006(6) -0.013(4)
C124 0.055(5) 0.088(6) 0.168(10) -0.031(6) 0.015(6) 0.013(4)
C135 0.239(14) 0.108(8) 0.150(10) 0.006(7) 0.161(11) -0.016(8)
C121 0.070(5) 0.086(6) 0.122(7) -0.012(5) 0.053(5) 0.012(4)
C123 0.158(10) 0.084(6) 0.141(9) 0.062(6) 0.083(8) 0.017(6)
C155 0.091(9) 0.42(3) 0.148(12) 0.076(15) 0.079(9) 0.055(13)
C122 0.182(11) 0.132(9) 0.046(5) -0.037(5) 0.014(6) 0.021(8)
C145 0.196(12) 0.129(9) 0.124(9) -0.044(7) 0.122(9) -0.029(8)
C102 0.103(7) 0.147(9) 0.096(7) -0.046(7) 0.054(6) -0.007(7)
C131 0.095(7) 0.075(6) 0.173(11) -0.035(6) 0.044(7) -0.037(5)
C125 0.150(9) 0.059(5) 0.119(8) 0.033(5) 0.070(7) 0.008(5)
C74 0.055(4) 0.034(3) 0.045(3) -0.001(2) 0.023(3) 0.003(2)
C134 0.109(10) 0.073(8) 0.094(9) -0.009(6) 0.034(8) -0.058(7)
C144 0.131(13) 0.073(8) 0.086(9) -0.020(7) -0.037(9) 0.001(8)
C154 0.099(9) 0.046(6) 0.132(12) -0.037(7) 0.022(8) -0.024(6)
C14A 0.11(2) 0.048(12) 0.15(3) -0.018(14) 0.005(18) -0.039(13)
C15A 0.11(2) 0.048(12) 0.15(3) -0.018(14) 0.005(18) -0.039(13)
C13A 0.11(2) 0.048(12) 0.15(3) -0.018(14) 0.005(18) -0.039(13)
C142 0.123(8) 0.107(7) 0.113(7) 0.015(5) -0.022(6) 0.048(6)
C132 0.123(8) 0.107(7) 0.113(7) 0.015(5) -0.022(6) 0.048(6)
C152 0.123(8) 0.107(7) 0.113(7) 0.015(5) -0.022(6) 0.048(6)
C14D 0.09(2) 0.12(3) 0.14(3) 0.02(2) -0.021(18) 0.066(19)
C15D 0.09(2) 0.12(3) 0.14(3) 0.02(2) -0.021(18) 0.066(19)
C13D 0.09(2) 0.12(3) 0.14(3) 0.02(2) -0.021(18) 0.066(19)
C133 0.11(2) 0.12(2) 0.22(4) -0.07(2) 0.11(3) -0.070(18)
C143 0.16(2) 0.085(13) 0.17(3) 0.007(16) 0.14(2) 0.016(14)
C153 0.124(17) 0.22(4) 0.091(15) -0.043(18) 0.067(13) -0.04(2)
C13B 0.14(3) 0.086(19) 0.12(3) -0.05(2) 0.10(3) -0.047(19)
C14B 0.043(11) 0.21(5) 0.084(17) -0.04(2) 0.032(11) -0.03(2)
C15B 0.11(2) 0.13(3) 0.12(3) 0.02(2) 0.08(2) 0.010(19)
C136 0.070(5) 0.166(12) 0.145(10) 0.007(8) 0.005(6) 0.060(7)
C156 0.070(5) 0.166(12) 0.145(10) 0.007(8) 0.005(6) 0.060(7)
C146 0.070(5) 0.166(12) 0.145(10) 0.007(8) 0.005(6) 0.060(7)
C15C 0.070(5) 0.166(12) 0.145(10) 0.007(8) 0.005(6) 0.060(7)
C13C 0.070(5) 0.166(12) 0.145(10) 0.007(8) 0.005(6) 0.060(7)
C14C 0.070(5) 0.166(12) 0.145(10) 0.007(8) 0.005(6) 0.060(7)
N17 0.065(5) 0.101(6) 0.110(6) 0.023(5) 0.021(4) -0.010(4)
C17 0.12(2) 0.15(2) 0.13(2) 0.00(2) -0.04(2) -0.01(2)
C27 0.21(2) 0.078(12) 0.219(18) -0.032(11) 0.11(2) -0.058(15)
C37 0.077(18) 0.18(3) 0.20(3) 0.01(2) 0.03(2) -0.03(2)
C47 0.076(9) 0.15(2) 0.25(3) 0.07(2) -0.03(2) -0.002(15)
C57 0.14(2) 0.15(3) 0.21(3) 0.00(2) 0.06(2) 0.02(2)
C67 0.23(5) 0.19(4) 0.09(3) -0.01(3) 0.07(3) -0.01(4)
C17A 0.084(11) 0.098(12) 0.164(17) -0.013(11) 0.032(11) -0.016(9)
C27A 0.21(2) 0.078(12) 0.219(18) -0.032(11) 0.11(2) -0.058(15)
C47A 0.076(9) 0.15(2) 0.25(3) 0.07(2) -0.03(2) -0.002(15)
C37A 0.073(10) 0.174(18) 0.125(14) -0.007(13) -0.002(10) -0.026(11)
C57A 0.131(15) 0.114(14) 0.192(18) -0.036(13) 0.096(14) -0.037(12)
C67A 0.23(3) 0.107(15) 0.24(3) -0.034(16) 0.11(2) -0.070(17)
N18 0.051(3) 0.062(4) 0.087(5) -0.011(3) 0.021(3) -0.012(3)
C18 0.066(6) 0.109(8) 0.151(10) 0.027(7) -0.014(6) -0.022(6)
C28 0.062(7) 0.159(12) 0.242(16) 0.006(11) -0.016(8) -0.018(7)
C48 0.10(2) 0.20(3) 0.15(2) -0.07(2) 0.082(18) -0.048(18)
C38 0.084(14) 0.101(19) 0.16(2) -0.006(17) 0.008(15) -0.062(16)
C58 0.082(11) 0.076(11) 0.097(14) -0.001(9) 0.019(10) -0.024(9)
C68 0.13(2) 0.067(13) 0.15(2) -0.055(14) 0.050(19) -0.048(15)
C38A 0.086(14) 0.092(17) 0.163(19) 0.065(16) -0.031(15) -0.068(15)
C48A 0.08(2) 0.29(5) 0.096(19) 0.04(3) 0.044(16) -0.03(2)
C58A 0.062(11) 0.13(2) 0.094(16) -0.053(14) 0.015(11) -0.017(12)
C68A 0.077(16) 0.085(16) 0.18(3) -0.101(16) 0.039(17) -0.034(13)

loop_
_atom_type_symbol
_atom_type_description
_atom_type_scat_dispersion_real
_atom_type_scat_dispersion_imag
_atom_type_scat_source
C C 0.0033 0.0016 'International Tables Vol C Tables 4.2.6.8 and 6.1.1.4'
H H 0.0000 0.0000 'International Tables Vol C Tables 4.2.6.8 and 6.1.1.4'
N N 0.0061 0.0033 'International Tables Vol C Tables 4.2.6.8 and 6.1.1.4'
O O 0.0106 0.0060 'International Tables Vol C Tables 4.2.6.8 and 6.1.1.4'
W W -0.8490 6.8722 'International Tables Vol C Tables 4.2.6.8 and 6.1.1.4'

loop_
_geom_angle_atom_site_label_1
_geom_angle_atom_site_label_2
_geom_angle_atom_site_label_3
_geom_angle
O2 W1 O1 103.32(19)
O2 W1 O13 101.07(17)
O1 W1 O13 90.63(18)
O2 W1 O12 101.70(17)
O1 W1 O12 90.26(18)
O13 W1 O12 156.36(15)
O2 W1 O11 93.59(17)
O1 W1 O11 163.07(16)
O13 W1 O11 86.70(15)
O12 W1 O11 85.62(15)
O2 W1 N1 171.46(18)
O1 W1 N1 84.59(16)
O13 W1 N1 75.34(14)
O12 W1 N1 81.23(14)
O11 W1 N1 78.56(14)
O4 W2 O3 102.83(18)
O4 W2 O16 101.23(17)
O3 W2 O16 90.19(16)
O4 W2 O14 93.74(16)
O3 W2 O14 163.41(16)
O16 W2 O14 85.84(15)
O4 W2 O15 100.95(17)
O3 W2 O15 90.65(16)
O16 W2 O15 157.04(14)
O14 W2 O15 86.86(15)
O4 W2 N2 172.02(16)
O3 W2 N2 84.78(16)
O16 W2 N2 76.06(14)
O14 W2 N2 78.64(14)
O15 W2 N2 81.17(14)
C13 O13 W1 132.7(4)
C73 N1 C71 109.1(4)
C73 N1 C72 107.9(4)
C71 N1 C72 107.7(4)
C73 N1 W1 107.7(3)
C71 N1 W1 112.2(3)
C72 N1 W1 112.2(3)
C76 N2 C75 108.3(4)
C76 N2 C74 109.2(4)
C75 N2 C74 107.8(4)
C76 N2 W2 107.2(3)
C75 N2 W2 112.3(3)
C74 N2 W2 111.9(3)
C12 O12 W1 124.7(3)
C16 O16 W2 128.8(3)
C11 O11 W1 141.2(3)
C15 O15 W2 122.0(3)
C52 C62 C12 120.4(5)
C52 C62 C72 121.2(5)
C12 C62 C72 118.0(5)
C14 O14 W2 142.3(3)
C51 C61 C11 119.9(5)
C51 C61 C71 120.7(5)
C11 C61 C71 119.4(5)
N1 C71 C61 114.0(4)
N1 C71 H71A 108.8
C61 C71 H71A 108.8
N1 C71 H71B 108.8
C61 C71 H71B 108.8
H71A C71 H71B 107.7
C56 C66 C16 119.6(5)
C56 C66 C76 116.3(5)
C16 C66 C76 124.1(5)
C53 C63 C13 118.9(5)
C53 C63 C73 116.0(5)
C13 C63 C73 125.1(5)
C54 C64 C14 119.5(5)
C54 C64 C74 121.1(5)
C14 C64 C74 119.4(5)
C36 C26 C16 118.2(5)
C36 C26 C86 122.0(5)
C16 C26 C86 119.8(5)
C33 C23 C13 117.5(6)
C33 C23 C83 121.8(6)
C13 C23 C83 120.8(5)
O11 C11 C61 119.5(5)
O11 C11 C21 120.2(5)
C61 C11 C21 120.3(5)
C31 C21 C11 117.1(5)
C31 C21 C81 121.6(5)
C11 C21 C81 121.3(5)
C21 C31 C41 124.2(6)
C21 C31 H31 117.9
C41 C31 H31 117.9
C125 C85 C115 107.4(6)
C125 C85 C25 113.0(6)
C115 C85 C25 110.8(5)
C125 C85 C105 107.4(6)
C115 C85 C105 108.8(6)
C25 C85 C105 109.3(5)
C121 C81 C111 106.7(6)
C121 C81 C21 112.2(5)
C111 C81 C21 110.4(5)
C121 C81 C101 108.7(6)
C111 C81 C101 109.7(6)
C21 C81 C101 109.1(5)
N2 C75 C65 114.6(5)
N2 C75 H75A 108.6
C65 C75 H75A 108.6
N2 C75 H75B 108.6
C65 C75 H75B 108.6
H75A C75 H75B 107.6
C106 C86 C116 109.8(6)
C106 C86 C26 110.8(5)
C116 C86 C26 109.5(5)
C106 C86 C126 107.3(6)
C116 C86 C126 107.7(6)
C26 C86 C126 111.6(5)
C51 C41 C31 116.5(5)
C51 C41 C91 120.4(5)
C31 C41 C91 123.1(6)
O14 C14 C64 119.7(5)
O14 C14 C24 120.1(5)
C64 C14 C24 120.2(5)
C55 C65 C15 120.0(5)
C55 C65 C75 121.2(5)
C15 C65 C75 118.6(5)
C24 C34 C44 124.2(6)
C24 C34 H34 117.9
C44 C34 H34 117.9
N1 C73 C63 115.8(4)
N1 C73 H73A 108.3
C63 C73 H73A 108.3
N1 C73 H73B 108.3
C63 C73 H73B 108.3
H73A C73 H73B 107.4
C34 C24 C14 116.8(5)
C34 C24 C84 122.5(5)
C14 C24 C84 120.6(5)
C26 C36 C46 123.7(6)
C26 C36 H36 118.2
C46 C36 H36 118.2
C55 C45 C35 116.9(5)
C55 C45 C95 120.5(6)
C35 C45 C95 122.6(6)
N2 C76 C66 117.4(4)
N2 C76 H76A 108.0
C66 C76 H76A 108.0
N2 C76 H76B 108.0
C66 C76 H76B 108.0
H76A C76 H76B 107.2
C33 C43 C53 116.5(6)
C33 C43 C93 122.4(6)
C53 C43 C93 121.0(7)
C45 C35 C25 124.1(6)
C45 C35 H35 118.0
C25 C35 H35 118.0
C32 C42 C52 117.1(6)
C32 C42 C92 122.4(6)
C52 C42 C92 120.6(6)
C42 C32 C22 124.1(6)
C42 C32 H32 118.0
C22 C32 H32 118.0
C151 C91 C141 110.2(7)
C151 C91 C131 107.7(7)
C141 C91 C131 105.7(7)
C151 C91 C41 109.5(6)
C141 C91 C41 111.1(6)
C131 C91 C41 112.5(6)
O15 C15 C65 118.4(5)
O15 C15 C25 120.9(5)
C65 C15 C25 120.6(5)
C61 C51 C41 122.0(5)
C61 C51 H51 119.0
C41 C51 H51 119.0
C46 C56 C66 122.8(5)
C46 C56 H56 118.6
C66 C56 H56 118.6
C56 C46 C36 116.7(6)
C56 C46 C96 122.0(6)
C36 C46 C96 121.3(6)
C54 C44 C34 117.1(5)
C54 C44 C94 123.4(6)
C34 C44 C94 119.4(6)
N1 C72 C62 115.7(4)
N1 C72 H72A 108.4
C62 C72 H72A 108.4
N1 C72 H72B 108.4
C62 C72 H72B 108.4
H72A C72 H72B 107.4
C45 C55 C65 121.8(6)
C45 C55 H55 119.1
C65 C55 H55 119.1
O12 C12 C22 121.5(5)
O12 C12 C62 118.4(5)
C22 C12 C62 120.1(5)
C12 C22 C32 116.8(5)
C12 C22 C82 122.2(6)
C32 C22 C82 121.0(6)
C44 C54 C64 122.1(6)
C44 C54 H54 118.9
C64 C54 H54 118.9
C102 C82 C112 110.3(7)
C102 C82 C22 109.4(6)
C112 C82 C22 110.5(6)
C102 C82 C122 107.5(7)
C112 C82 C122 107.1(7)
C22 C82 C122 112.0(6)
C86 C106 H10A 109.5
C86 C106 H10B 109.5
H10A C106 H10B 109.5
C86 C106 H10C 109.5
H10A C106 H10C 109.5
H10B C106 H10C 109.5
C43 C33 C23 124.3(6)
C43 C33 H33 117.8
C23 C33 H33 117.8
C14B C93 C13B 115(2)
C153 C93 C133 113.2(15)
C153 C93 C43 111.3(10)
C14B C93 C43 108.4(12)
C13B C93 C43 112.6(10)
C133 C93 C43 109.9(11)
C153 C93 C143 104.7(14)
C133 C93 C143 106.9(15)
C43 C93 C143 110.6(8)
C14B C93 C15B 106.0(16)
C13B C93 C15B 104.8(17)
C43 C93 C15B 110.1(10)
C104 C84 C24 109.3(5)
C104 C84 C124 109.1(6)
C24 C84 C124 111.2(6)
C104 C84 C114 109.6(6)
C24 C84 C114 110.3(5)
C124 C84 C114 107.2(6)
C13A C94 C15A 115(3)
C144 C94 C134 114.1(10)
C13A C94 C44 110.7(15)
C15A C94 C44 112.5(14)
C144 C94 C44 109.1(7)
C134 C94 C44 109.8(7)
C13A C94 C14A 102(2)
C15A C94 C14A 101(3)
C44 C94 C14A 114.8(13)
C144 C94 C154 108.2(9)
C134 C94 C154 105.5(9)
C44 C94 C154 110.1(7)
O16 C16 C66 122.4(5)
O16 C16 C26 118.9(5)
C66 C16 C26 118.7(5)
C63 C53 C43 122.5(6)
C63 C53 H53 118.7
C43 C53 H53 118.7
C86 C116 H11A 109.5
C86 C116 H11B 109.5
H11A C116 H11B 109.5
C86 C116 H11C 109.5
H11A C116 H11C 109.5
H11B C116 H11C 109.5
C103 C83 C123 106.8(7)
C103 C83 C23 110.6(6)
C123 C83 C23 112.2(6)
C103 C83 C113 109.7(7)
C123 C83 C113 107.6(7)
C23 C83 C113 109.9(6)
C35 C25 C15 116.3(5)
C35 C25 C85 121.4(5)
C15 C25 C85 122.3(5)
C81 C101 H10D 109.5
C81 C101 H10E 109.5
H10D C101 H10E 109.5
C81 C101 H10F 109.5
H10D C101 H10F 109.5
H10E C101 H10F 109.5
C81 C111 H11D 109.5
C81 C111 H11E 109.5
H11D C111 H11E 109.5
C81 C111 H11F 109.5
H11D C111 H11F 109.5
H11E C111 H11F 109.5
C145 C95 C135 108.4(8)
C145 C95 C45 110.2(7)
C135 C95 C45 113.6(7)
C145 C95 C155 106.9(11)
C135 C95 C155 109.0(10)
C45 C95 C155 108.5(7)
C62 C52 C42 121.4(6)
C62 C52 H52 119.3
C42 C52 H52 119.3
C84 C104 H10G 109.5
C84 C104 H10H 109.5
H10G C104 H10H 109.5
C84 C104 H10I 109.5
H10G C104 H10I 109.5
H10H C104 H10I 109.5
C84 C114 H11G 109.5
C84 C114 H11H 109.5
H11G C114 H11H 109.5
C84 C114 H11I 109.5
H11G C114 H11I 109.5
H11H C114 H11I 109.5
O13 C13 C63 120.5(5)
O13 C13 C23 119.3(5)
C63 C13 C23 120.3(5)
C83 C113 H11J 109.5
C83 C113 H11K 109.5
H11J C113 H11K 109.5
C83 C113 H11L 109.5
H11J C113 H11L 109.5
H11K C113 H11L 109.5
C85 C115 H11M 109.5
C85 C115 H11N 109.5
H11M C115 H11N 109.5
C85 C115 H11O 109.5
H11M C115 H11O 109.5
H11N C115 H11O 109.5
C15D C92 C42 117.4(17)
C132 C92 C42 113.6(8)
C132 C92 C142 106.2(11)
C42 C92 C142 110.0(7)
C132 C92 C152 108.5(10)
C42 C92 C152 109.1(8)
C142 C92 C152 109.3(11)
C15D C92 C13D 119(3)
C42 C92 C13D 108.2(15)
C15D C92 C14D 107(3)
C42 C92 C14D 106.6(14)
C13D C92 C14D 95(3)
C146 C96 C156 106.9(12)
C14C C96 C15C 121.2(18)
C146 C96 C46 116.3(9)
C14C C96 C46 108.6(11)
C156 C96 C46 111.4(9)
C15C C96 C46 112.1(11)
C146 C96 C136 107.3(13)
C156 C96 C136 106.1(12)
C46 C96 C136 108.3(8)
C14C C96 C13C 102.2(18)
C15C C96 C13C 107.3(18)
C46 C96 C13C 103.7(10)
C83 C103 H10J 109.5
C83 C103 H10K 109.5
H10J C103 H10K 109.5
C83 C103 H10L 109.5
H10J C103 H10L 109.5
H10K C103 H10L 109.5
C91 C151 H15A 109.5
C91 C151 H15B 109.5
H15A C151 H15B 109.5
C91 C151 H15C 109.5
H15A C151 H15C 109.5
H15B C151 H15C 109.5
C85 C105 H10M 109.5
C85 C105 H10N 109.5
H10M C105 H10N 109.5
C85 C105 H10O 109.5
H10M C105 H10O 109.5
H10N C105 H10O 109.5
C82 C112 H11P 109.5
C82 C112 H11Q 109.5
H11P C112 H11Q 109.5
C82 C112 H11R 109.5
H11P C112 H11R 109.5
H11Q C112 H11R 109.5
C86 C126 H12A 109.5
C86 C126 H12B 109.5
H12A C126 H12B 109.5
C86 C126 H12C 109.5
H12A C126 H12C 109.5
H12B C126 H12C 109.5
C91 C141 H14A 109.5
C91 C141 H14B 109.5
H14A C141 H14B 109.5
C91 C141 H14C 109.5
H14A C141 H14C 109.5
H14B C141 H14C 109.5
C84 C124 H12D 109.5
C84 C124 H12E 109.5
H12D C124 H12E 109.5
C84 C124 H12F 109.5
H12D C124 H12F 109.5
H12E C124 H12F 109.5
C95 C135 H13A 109.5
C95 C135 H13B 109.5
H13A C135 H13B 109.5
C95 C135 H13C 109.5
H13A C135 H13C 109.5
H13B C135 H13C 109.5
C81 C121 H12G 109.5
C81 C121 H12H 109.5
H12G C121 H12H 109.5
C81 C121 H12I 109.5
H12G C121 H12I 109.5
H12H C121 H12I 109.5
C83 C123 H12J 109.5
C83 C123 H12K 109.5
H12J C123 H12K 109.5
C83 C123 H12L 109.5
H12J C123 H12L 109.5
H12K C123 H12L 109.5
C95 C155 H15D 109.5
C95 C155 H15E 109.5
H15D C155 H15E 109.5
C95 C155 H15F 109.5
H15D C155 H15F 109.5
H15E C155 H15F 109.5
C82 C122 H12M 109.5
C82 C122 H12N 109.5
H12M C122 H12N 109.5
C82 C122 H12O 109.5
H12M C122 H12O 109.5
H12N C122 H12O 109.5
C95 C145 H14D 109.5
C95 C145 H14E 109.5
H14D C145 H14E 109.5
C95 C145 H14F 109.5
H14D C145 H14F 109.5
H14E C145 H14F 109.5
C82 C102 H10P 109.5
C82 C102 H10Q 109.5
H10P C102 H10Q 109.5
C82 C102 H10R 109.5
H10P C102 H10R 109.5
H10Q C102 H10R 109.5
C91 C131 H13D 109.5
C91 C131 H13E 109.5
H13D C131 H13E 109.5
C91 C131 H13F 109.5
H13D C131 H13F 109.5
H13E C131 H13F 109.5
C85 C125 H12P 109.5
C85 C125 H12Q 109.5
H12P C125 H12Q 109.5
C85 C125 H12R 109.5
H12P C125 H12R 109.5
H12Q C125 H12R 109.5
C64 C74 N2 114.1(4)
C64 C74 H74A 108.7
N2 C74 H74A 108.7
C64 C74 H74B 108.7
N2 C74 H74B 108.7
H74A C74 H74B 107.6
C94 C134 H13G 109.5
C94 C134 H13H 109.5
H13G C134 H13H 109.5
C94 C134 H13I 109.5
H13G C134 H13I 109.5
H13H C134 H13I 109.5
C94 C144 H14G 109.5
C94 C144 H14H 109.5
H14G C144 H14H 109.5
C94 C144 H14I 109.5
H14G C144 H14I 109.5
H14H C144 H14I 109.5
C94 C154 H15G 109.5
C94 C154 H15H 109.5
H15G C154 H15H 109.5
C94 C154 H15I 109.5
H15G C154 H15I 109.5
H15H C154 H15I 109.5
C94 C14A H14J 109.5
C94 C14A H14K 109.5
H14J C14A H14K 109.5
C94 C14A H14L 109.5
H14J C14A H14L 109.5
H14K C14A H14L 109.5
C94 C15A H15J 109.5
C94 C15A H15K 109.5
H15J C15A H15K 109.5
C94 C15A H15L 109.5
H15J C15A H15L 109.5
H15K C15A H15L 109.5
C94 C13A H13J 109.5
C94 C13A H13K 109.5
H13J C13A H13K 109.5
C94 C13A H13L 109.5
H13J C13A H13L 109.5
H13K C13A H13L 109.5
C92 C142 H14M 109.5
C92 C142 H14N 109.5
H14M C142 H14N 109.5
C92 C142 H14O 109.5
H14M C142 H14O 109.5
H14N C142 H14O 109.5
C92 C132 H13M 109.5
C92 C132 H13N 109.5
H13M C132 H13N 109.5
C92 C132 H13O 109.5
H13M C132 H13O 109.5
H13N C132 H13O 109.5
C92 C152 H15M 109.5
C92 C152 H15N 109.5
H15M C152 H15N 109.5
C92 C152 H15O 109.5
H15M C152 H15O 109.5
H15N C152 H15O 109.5
C92 C14D H14P 109.5
C92 C14D H14Q 109.5
H14P C14D H14Q 109.5
C92 C14D H14R 109.5
H14P C14D H14R 109.5
H14Q C14D H14R 109.5
C92 C15D H15P 109.5
C92 C15D H15Q 109.5
H15P C15D H15Q 109.5
C92 C15D H15R 109.5
H15P C15D H15R 109.5
H15Q C15D H15R 109.5
C92 C13D H13P 109.5
C92 C13D H13Q 109.5
H13P C13D H13Q 109.5
C92 C13D H13R 109.5
H13P C13D H13R 109.5
H13Q C13D H13R 109.5
C93 C133 H13S 109.5
C93 C133 H13T 109.5
H13S C133 H13T 109.5
C93 C133 H13U 109.5
H13S C133 H13U 109.5
H13T C133 H13U 109.5
C93 C143 H14S 109.5
C93 C143 H14T 109.5
H14S C143 H14T 109.5
C93 C143 H14U 109.5
H14S C143 H14U 109.5
H14T C143 H14U 109.5
C93 C153 H15S 109.5
C93 C153 H15T 109.5
H15S C153 H15T 109.5
C93 C153 H15U 109.5
H15S C153 H15U 109.5
H15T C153 H15U 109.5
C93 C13B H13V 109.5
C93 C13B H13W 109.5
H13V C13B H13W 109.5
C93 C13B H90 109.5
H13V C13B H90 109.5
H13W C13B H90 109.5
C93 C14B H14V 109.5
C93 C14B H14W 109.5
H14V C14B H14W 109.5
C93 C14B H80 109.5
H14V C14B H80 109.5
H14W C14B H80 109.5
C93 C15B H15V 109.5
C93 C15B H15W 109.5
H15V C15B H15W 109.5
C93 C15B H100 109.5
H15V C15B H100 109.5
H15W C15B H100 109.5
C96 C136 H91 109.5
C96 C136 H92 109.5
H91 C136 H92 109.5
C96 C136 H93 109.5
H91 C136 H93 109.5
H92 C136 H93 109.5
C96 C156 H101 109.5
C96 C156 H102 109.5
H101 C156 H102 109.5
C96 C156 H103 109.5
H101 C156 H103 109.5
H102 C156 H103 109.5
C96 C146 H81 109.5
C96 C146 H82 109.5
H81 C146 H82 109.5
C96 C146 H83 109.5
H81 C146 H83 109.5
H82 C146 H83 109.5
C96 C15C H104 109.5
C96 C15C H105 109.5
H104 C15C H105 109.5
C96 C15C H106 109.5
H104 C15C H106 109.5
H105 C15C H106 109.5
C96 C13C H94 109.5
C96 C13C H95 109.5
H94 C13C H95 109.5
C96 C13C H96 109.5
H94 C13C H96 109.5
H95 C13C H96 109.5
C96 C14C H84 109.5
C96 C14C H85 109.5
H84 C14C H85 109.5
C96 C14C H86 109.5
H84 C14C H86 109.5
H85 C14C H86 109.5
C17 N17 C57 110(3)
C17 N17 C37 122(3)
C57 N17 C37 109(3)
C37A N17 C57A 123.4(13)
C37A N17 C17A 108.0(13)
C57A N17 C17A 109.0(12)
C17 N17 H17 99(2)
C37A N17 H17 95.4(9)
C57 N17 H17 110.4(19)
C37 N17 H17 106.3(16)
C57A N17 H17 117.4(10)
C17A N17 H17 101.0(9)
N17 C17 C27 111(5)
N17 C17 H17A 109.4
C27 C17 H17A 109.4
N17 C17 H17B 109.4
C27 C17 H17B 109.4
H17A C17 H17B 108.0
C17 C27 H27A 109.5
C17 C27 H27B 109.5
H27A C27 H27B 109.5
C17 C27 H27C 109.5
H27A C27 H27C 109.5
H27B C27 H27C 109.5
C47 C37 N17 120(4)
C47 C37 H37A 107.2
N17 C37 H37A 107.2
C47 C37 H37B 107.2
N17 C37 H37B 107.2
H37A C37 H37B 106.8
C37 C47 H47A 109.5
C37 C47 H47B 109.5
H47A C47 H47B 109.5
C37 C47 H47C 109.5
H47A C47 H47C 109.5
H47B C47 H47C 109.5
C67 C57 N17 132(3)
C67 C57 H57A 104.2
N17 C57 H57A 104.2
C67 C57 H57B 104.2
N17 C57 H57B 104.2
H57A C57 H57B 105.5
C57 C67 H67A 109.5
C57 C67 H67B 109.5
H67A C67 H67B 109.5
C57 C67 H67C 109.5
H67A C67 H67C 109.5
H67B C67 H67C 109.5
C27A C17A N17 114.6(17)
C27A C17A H17C 108.6
N17 C17A H17C 108.6
C27A C17A H17D 108.6
N17 C17A H17D 108.6
H17C C17A H17D 107.6
C17A C27A H27D 109.5
C17A C27A H27E 109.5
H27D C27A H27E 109.5
C17A C27A H27F 109.5
H27D C27A H27F 109.5
H27E C27A H27F 109.5
C37A C47A H47D 109.5
C37A C47A H47E 109.5
H47D C47A H47E 109.5
C37A C47A H47F 109.5
H47D C47A H47F 109.5
H47E C47A H47F 109.5
C47A C37A N17 116.1(15)
C47A C37A H37C 108.3
N17 C37A H37C 108.3
C47A C37A H37D 108.3
N17 C37A H37D 108.3
H37C C37A H37D 107.4
C67A C57A N17 109.6(15)
C67A C57A H57C 109.8
N17 C57A H57C 109.8
C67A C57A H57D 109.8
N17 C57A H57D 109.8
H57C C57A H57D 108.2
C57A C67A H67D 109.5
C57A C67A H67E 109.5
H67D C67A H67E 109.5
C57A C67A H67F 109.5
H67D C67A H67F 109.5
H67E C67A H67F 109.5
C18 N18 C58 128.8(10)
C18 N18 C38 105.5(13)
C58 N18 C38 99.7(12)
C38A N18 C58A 117.1(16)
C38A N18 H18 113.2(13)
C18 N18 H18 108.0(6)
C58 N18 H18 108.2(8)
C38 N18 H18 103.6(12)
C58A N18 H18 100.7(9)
N18 C18 C28 116.2(8)
N18 C18 H18A 108.2
C28 C18 H18A 108.2
N18 C18 H18B 108.2
C28 C18 H18B 108.2
H18A C18 H18B 107.4
C18 C28 H28A 109.5
C18 C28 H28B 109.5
H28A C28 H28B 109.5
C18 C28 H28C 109.5
H28A C28 H28C 109.5
H28B C28 H28C 109.5
C38 C48 H48A 109.5
C38 C48 H48B 109.5
H48A C48 H48B 109.5
C38 C48 H48C 109.5
H48A C48 H48C 109.5
H48B C48 H48C 109.5
C48 C38 N18 117.8(17)
C48 C38 H38A 107.8
N18 C38 H38A 107.8
C48 C38 H38B 107.8
N18 C38 H38B 107.8
H38A C38 H38B 107.2
N18 C58 C68 113.2(15)
N18 C58 H58A 108.9
C68 C58 H58A 108.9
N18 C58 H58B 108.9
C68 C58 H58B 108.9
H58A C58 H58B 107.7
C58 C68 H68A 109.5
C58 C68 H68B 109.5
H68A C68 H68B 109.5
C58 C68 H68C 109.5
H68A C68 H68C 109.5
H68B C68 H68C 109.5
N18 C38A C48A 106.5(18)
N18 C38A H38C 110.4
C48A C38A H38C 110.4
N18 C38A H38D 110.4
C48A C38A H38D 110.4
H38C C38A H38D 108.6
C38A C48A H48D 109.5
C38A C48A H48E 109.5
H48D C48A H48E 109.5
C38A C48A H48F 109.5
H48D C48A H48F 109.5
H48E C48A H48F 109.5
C68A C58A N18 106.8(17)
C68A C58A H58C 110.4
N18 C58A H58C 110.4
C68A C58A H58D 110.4
N18 C58A H58D 110.4
H58C C58A H58D 108.6
C58A C68A H68D 109.5
C58A C68A H68E 109.5
H68D C68A H68E 109.5
C58A C68A H68F 109.5
H68D C68A H68F 109.5
H68E C68A H68F 109.5

loop_
_geom_bond_atom_site_label_1
_geom_bond_atom_site_label_2
_geom_bond_distance
W1 O2 1.720(4)
W1 O1 1.783(4)
W1 O13 1.957(4)
W1 O12 1.966(4)
W1 O11 1.989(4)
W1 N1 2.437(4)
W2 O4 1.725(3)
W2 O3 1.769(4)
W2 O16 1.965(4)
W2 O14 1.980(3)
W2 O15 1.989(3)
W2 N2 2.444(4)
O13 C13 1.343(7)
N1 C73 1.488(7)
N1 C71 1.494(7)
N1 C72 1.498(6)
N2 C76 1.478(7)
N2 C75 1.483(7)
N2 C74 1.502(6)
O12 C12 1.353(6)
O16 C16 1.348(6)
O11 C11 1.350(6)
O15 C15 1.369(6)
C62 C52 1.378(8)
C62 C12 1.402(7)
C62 C72 1.498(8)
O14 C14 1.348(6)
C61 C51 1.382(7)
C61 C11 1.399(7)
C61 C71 1.503(7)
C71 H71A 0.9700
C71 H71B 0.9700
C66 C56 1.391(8)
C66 C16 1.404(7)
C66 C76 1.526(8)
C63 C53 1.391(8)
C63 C13 1.405(8)
C63 C73 1.509(7)
C64 C54 1.397(8)
C64 C14 1.404(7)
C64 C74 1.496(8)
C26 C36 1.381(8)
C26 C16 1.429(8)
C26 C86 1.541(8)
C23 C33 1.386(9)
C23 C13 1.412(8)
C23 C83 1.536(9)
C11 C21 1.408(7)
C21 C31 1.384(8)
C21 C81 1.540(7)
C31 C41 1.400(8)
C31 H31 0.9300
C85 C125 1.520(9)
C85 C115 1.521(10)
C85 C25 1.533(8)
C85 C105 1.550(10)
C81 C121 1.539(9)
C81 C111 1.539(9)
C81 C101 1.542(9)
C75 C65 1.502(7)
C75 H75A 0.9700
C75 H75B 0.9700
C86 C106 1.529(9)
C86 C116 1.533(9)
C86 C126 1.548(9)
C41 C51 1.388(8)
C41 C91 1.524(8)
C14 C24 1.416(8)
C65 C55 1.386(7)
C65 C15 1.392(7)
C34 C24 1.394(8)
C34 C44 1.394(8)
C34 H34 0.9300
C73 H73A 0.9700
C73 H73B 0.9700
C24 C84 1.532(8)
C36 C46 1.394(8)
C36 H36 0.9300
C45 C55 1.384(8)
C45 C35 1.393(9)
C45 C95 1.528(9)
C76 H76A 0.9700
C76 H76B 0.9700
C43 C33 1.382(10)
C43 C53 1.393(9)
C43 C93 1.544(9)
C35 C25 1.403(8)
C35 H35 0.9300
C42 C32 1.379(9)
C42 C52 1.388(8)
C42 C92 1.526(9)
C32 C22 1.408(9)
C32 H32 0.9300
C91 C151 1.512(10)
C91 C141 1.514(10)
C91 C131 1.524(11)
C15 C25 1.415(7)
C51 H51 0.9300
C56 C46 1.378(9)
C56 H56 0.9300
C46 C96 1.545(9)
C44 C54 1.374(8)
C44 C94 1.544(8)
C72 H72A 0.9700
C72 H72B 0.9700
C55 H55 0.9300
C12 C22 1.395(8)
C22 C82 1.536(8)
C54 H54 0.9300
C82 C102 1.495(11)
C82 C112 1.524(11)
C82 C122 1.540(10)
C106 H10A 0.9600
C106 H10B 0.9600
C106 H10C 0.9600
C33 H33 0.9300
C93 C153 1.47(2)
C93 C14B 1.47(3)
C93 C13B 1.48(2)
C93 C133 1.52(2)
C93 C143 1.567(15)
C93 C15B 1.586(16)
C84 C104 1.516(10)
C84 C124 1.537(10)
C84 C114 1.540(10)
C94 C13A 1.44(4)
C94 C15A 1.44(5)
C94 C144 1.497(14)
C94 C134 1.499(13)
C94 C14A 1.569(18)
C94 C154 1.574(14)
C53 H53 0.9300
C116 H11A 0.9600
C116 H11B 0.9600
C116 H11C 0.9600
C83 C103 1.523(10)
C83 C123 1.533(9)
C83 C113 1.545(10)
C101 H10D 0.9600
C101 H10E 0.9600
C101 H10F 0.9600
C111 H11D 0.9600
C111 H11E 0.9600
C111 H11F 0.9600
C95 C145 1.500(12)
C95 C135 1.510(11)
C95 C155 1.535(14)
C52 H52 0.9300
C104 H10G 0.9600
C104 H10H 0.9600
C104 H10I 0.9600
C114 H11G 0.9600
C114 H11H 0.9600
C114 H11I 0.9600
C113 H11J 0.9600
C113 H11K 0.9600
C113 H11L 0.9600
C115 H11M 0.9600
C115 H11N 0.9600
C115 H11O 0.9600
C92 C15D 1.49(6)
C92 C132 1.507(16)
C92 C142 1.538(14)
C92 C152 1.544(17)
C92 C13D 1.546(19)
C92 C14D 1.70(6)
C96 C146 1.49(2)
C96 C14C 1.50(3)
C96 C156 1.50(2)
C96 C15C 1.52(3)
C96 C136 1.568(15)
C96 C13C 1.570(17)
C103 H10J 0.9600
C103 H10K 0.9600
C103 H10L 0.9600
C151 H15A 0.9600
C151 H15B 0.9600
C151 H15C 0.9600
C105 H10M 0.9600
C105 H10N 0.9600
C105 H10O 0.9600
C112 H11P 0.9600
C112 H11Q 0.9600
C112 H11R 0.9600
C126 H12A 0.9600
C126 H12B 0.9600
C126 H12C 0.9600
C141 H14A 0.9600
C141 H14B 0.9600
C141 H14C 0.9600
C124 H12D 0.9600
C124 H12E 0.9600
C124 H12F 0.9600
C135 H13A 0.9600
C135 H13B 0.9600
C135 H13C 0.9600
C121 H12G 0.9600
C121 H12H 0.9600
C121 H12I 0.9600
C123 H12J 0.9600
C123 H12K 0.9600
C123 H12L 0.9600
C155 H15D 0.9600
C155 H15E 0.9600
C155 H15F 0.9600
C122 H12M 0.9600
C122 H12N 0.9600
C122 H12O 0.9600
C145 H14D 0.9600
C145 H14E 0.9600
C145 H14F 0.9600
C102 H10P 0.9600
C102 H10Q 0.9600
C102 H10R 0.9600
C131 H13D 0.9600
C131 H13E 0.9600
C131 H13F 0.9600
C125 H12P 0.9600
C125 H12Q 0.9600
C125 H12R 0.9600
C74 H74A 0.9700
C74 H74B 0.9700
C134 H13G 0.9600
C134 H13H 0.9600
C134 H13I 0.9600
C144 H14G 0.9600
C144 H14H 0.9600
C144 H14I 0.9600
C154 H15G 0.9600
C154 H15H 0.9600
C154 H15I 0.9600
C14A H14J 0.9600
C14A H14K 0.9600
C14A H14L 0.9600
C15A H15J 0.9600
C15A H15K 0.9600
C15A H15L 0.9600
C13A H13J 0.9600
C13A H13K 0.9600
C13A H13L 0.9600
C142 H14M 0.9600
C142 H14N 0.9600
C142 H14O 0.9600
C132 H13M 0.9600
C132 H13N 0.9600
C132 H13O 0.9600
C152 H15M 0.9600
C152 H15N 0.9600
C152 H15O 0.9600
C14D H14P 0.9600
C14D H14Q 0.9600
C14D H14R 0.9600
C15D H15P 0.9600
C15D H15Q 0.9600
C15D H15R 0.9600
C13D H13P 0.9600
C13D H13Q 0.9600
C13D H13R 0.9600
C133 H13S 0.9600
C133 H13T 0.9600
C133 H13U 0.9600
C143 H14S 0.9600
C143 H14T 0.9600
C143 H14U 0.9600
C153 H15S 0.9600
C153 H15T 0.9600
C153 H15U 0.9600
C13B H13V 0.9600
C13B H13W 0.9600
C13B H90 0.9600
C14B H14V 0.9600
C14B H14W 0.9600
C14B H80 0.9600
C15B H15V 0.9600
C15B H15W 0.9600
C15B H100 0.9600
C136 H91 0.9600
C136 H92 0.9600
C136 H93 0.9600
C156 H101 0.9600
C156 H102 0.9600
C156 H103 0.9600
C146 H81 0.9600
C146 H82 0.9600
C146 H83 0.9600
C15C H104 0.9600
C15C H105 0.9600
C15C H106 0.9600
C13C H94 0.9600
C13C H95 0.9600
C13C H96 0.9600
C14C H84 0.9600
C14C H85 0.9600
C14C H86 0.9600
N17 C17 1.453(19)
N17 C37A 1.475(13)
N17 C57 1.491(19)
N17 C37 1.495(19)
N17 C57A 1.506(14)
N17 C17A 1.525(13)
N17 H17 0.961(7)
C17 C27 1.49(2)
C17 H17A 0.9700
C17 H17B 0.9700
C27 H27A 0.9600
C27 H27B 0.9600
C27 H27C 0.9600
C37 C47 1.48(2)
C37 H37A 0.9700
C37 H37B 0.9700
C47 H47A 0.9600
C47 H47B 0.9600
C47 H47C 0.9600
C57 C67 1.449(19)
C57 H57A 0.9700
C57 H57B 0.9700
C67 H67A 0.9600
C67 H67B 0.9600
C67 H67C 0.9600
C17A C27A 1.501(19)
C17A H17C 0.9700
C17A H17D 0.9700
C27A H27D 0.9600
C27A H27E 0.9600
C27A H27F 0.9600
C47A C37A 1.468(16)
C47A H47D 0.9600
C47A H47E 0.9600
C47A H47F 0.9600
C37A H37C 0.9700
C37A H37D 0.9700
C57A C67A 1.438(16)
C57A H57C 0.9700
C57A H57D 0.9700
C67A H67D 0.9600
C67A H67E 0.9600
C67A H67F 0.9600
N18 C38A 1.426(16)
N18 C18 1.440(9)
N18 C58 1.482(13)
N18 C38 1.508(16)
N18 C58A 1.551(14)
N18 H18 0.962(5)
C18 C28 1.515(10)
C18 H18A 0.9700
C18 H18B 0.9700
C28 H28A 0.9600
C28 H28B 0.9600
C28 H28C 0.9600
C48 C38 1.505(18)
C48 H48A 0.9600
C48 H48B 0.9600
C48 H48C 0.9600
C38 H38A 0.9700
C38 H38B 0.9700
C58 C68 1.501(18)
C58 H58A 0.9700
C58 H58B 0.9700
C68 H68A 0.9600
C68 H68B 0.9600
C68 H68C 0.9600
C38A C48A 1.494(19)
C38A H38C 0.9700
C38A H38D 0.9700
C48A H48D 0.9600
C48A H48E 0.9600
C48A H48F 0.9600
C58A C68A 1.500(18)
C58A H58C 0.9700
C58A H58D 0.9700
C68A H68D 0.9600
C68A H68E 0.9600
C68A H68F 0.9600
C2S O2S 1.529(17)
C1S O1S 1.474(19)
